data_4127433
loop_
_publ_author_name
'Alhilaly, Mohammad J.'
'Huang, Ren-Wu'
'Naphade, Rounak'
'Alamer, Badriah'
'Hedhili, Mohamed Nejib'
'Emwas, Abdul-Hamid'
'Maity, Partha'
'Yin, Jun'
'Shkurenko, Aleksander'
'Mohammed, Omar F.'
'Eddaoudi, Mohamed'
'Bakr, Osman M.'

_publ_section_title
;
 Assembly of Atomically Precise Silver Nanoclusters into Nanocluster-Based
 Frameworks.
;
_journal_issue 24
_journal_name_full 'Journal of the American Chemical Society'
_journal_page_first 9585
_journal_page_last 9592
_journal_paper_doi 10.1021/jacs.9b02486
_journal_volume 141
_journal_year 2019
_chemical_formula_moiety 'C69.33 H102 Ag15 Cl F17 N6.33 O14.33 S8, 4.3(C3 H7 N O), 1(H2 O)'
_chemical_formula_sum 'C82.24 H134.13 Ag15 Cl F17 N10.64 O19.64 S8'
_chemical_formula_weight 3819.17
_space_group_crystal_system triclinic
_space_group_IT_number 2
_space_group_name_Hall '-P 1'
_space_group_name_H-M_alt 'P -1'
_symmetry_space_group_name_Hall '-P 1'
_symmetry_space_group_name_H-M 'P -1'
_atom_sites_solution_hydrogens geom
_atom_sites_solution_primary direct
_atom_sites_solution_secondary difmap
_audit_creation_method SHELXL-2018/3
_cell_angle_alpha 96.761(4)
_cell_angle_beta 101.558(4)
_cell_angle_gamma 98.432(4)
_cell_formula_units_Z 2
_cell_length_a 15.009(2)
_cell_length_b 19.593(3)
_cell_length_c 22.379(3)
_cell_measurement_reflns_used 9961
_cell_measurement_temperature 120.0(1)
_cell_measurement_theta_max 38.48
_cell_measurement_theta_min 2.83
_cell_volume 6304.0(15)
_computing_cell_refinement 'SAINT v8.34A (Bruker, 2013)'
_computing_data_collection 'Bruker APEX2 v2009.3-0 (Bruker AXS Inc., 2009)'
_computing_data_reduction 'SAINT v8.34A (Bruker, 2013)'
_computing_molecular_graphics 'DIAMOND (Crystal Impact GbR, 2009'
_computing_publication_material 'PublCIF. Westrip, S. P. (2010). J. Appl. Cryst. 43, 920-925.'
_computing_structure_refinement 'SHELXL-2018/3 (Sheldrick, 2018)'
_computing_structure_solution 'ShelXS (Sheldrick, 2008)'
_diffrn_ambient_temperature 120.0(1)
_diffrn_detector_area_resol_mean 7.4
_diffrn_measured_fraction_theta_full 0.987
_diffrn_measured_fraction_theta_max 0.989
_diffrn_measurement_device_type 'Bruker D8 VENTURE PHOTON-II CPAD'
_diffrn_measurement_method '\f and \w scans'
_diffrn_radiation_monochromator mirrors
_diffrn_radiation_type MoK\a
_diffrn_radiation_wavelength 0.71073
_diffrn_reflns_av_R_equivalents 0.0450
_diffrn_reflns_av_unetI/netI 0.0203
_diffrn_reflns_Laue_measured_fraction_full 0.987
_diffrn_reflns_Laue_measured_fraction_max 0.989
_diffrn_reflns_limit_h_max 18
_diffrn_reflns_limit_h_min -18
_diffrn_reflns_limit_k_max 24
_diffrn_reflns_limit_k_min -24
_diffrn_reflns_limit_l_max 28
_diffrn_reflns_limit_l_min -28
_diffrn_reflns_number 306927
_diffrn_reflns_point_group_measured_fraction_full 0.987
_diffrn_reflns_point_group_measured_fraction_max 0.989
_diffrn_reflns_theta_full 25.242
_diffrn_reflns_theta_max 26.732
_diffrn_reflns_theta_min 1.906
_diffrn_source 'Incoatec I\ms'
_exptl_absorpt_coefficient_mu 2.509
_exptl_absorpt_correction_T_max 0.0317
_exptl_absorpt_correction_T_min 0.0317
_exptl_absorpt_correction_type multi-scan
_exptl_absorpt_process_details
;
SADABS-2016/2 (Bruker,2016/2) was used for absorption correction.
wR2(int) was 0.1141 before and 0.0712 after correction.
The Ratio of minimum to maximum transmission is 0.3192.
The \l/2 correction factor is Not present.
;
_exptl_crystal_colour red
_exptl_crystal_density_diffrn 2.012
_exptl_crystal_description prism
_exptl_crystal_F_000 3724
_exptl_crystal_size_max 0.400
_exptl_crystal_size_mid 0.070
_exptl_crystal_size_min 0.050
_refine_diff_density_max 4.236
_refine_diff_density_min -3.008
_refine_diff_density_rms 0.187
_refine_ls_extinction_method none
_refine_ls_goodness_of_fit_ref 1.091
_refine_ls_hydrogen_treatment constr
_refine_ls_matrix_type full
_refine_ls_number_parameters 1791
_refine_ls_number_reflns 26478
_refine_ls_number_restraints 842
_refine_ls_restrained_S_all 1.083
_refine_ls_R_factor_all 0.0737
_refine_ls_R_factor_gt 0.0688
_refine_ls_shift/su_max 0.001
_refine_ls_shift/su_mean 0.000
_refine_ls_structure_factor_coef Fsqd
_refine_ls_weighting_details 'w=1/[\s^2^(Fo^2^)+(0.0616P)^2^+91.5774P] where P=(Fo^2^+2Fc^2^)/3'
_refine_ls_weighting_scheme calc
_refine_ls_wR_factor_gt 0.1704
_refine_ls_wR_factor_ref 0.1729
_reflns_Friedel_coverage 0.000
_reflns_number_gt 24381
_reflns_number_total 26478
_reflns_threshold_expression 'I > 2\s(I)'
_cod_data_source_file ja9b02486_si_002.cif
_cod_data_source_block Ag15_1D
_cod_original_cell_volume 6304(2)
_cod_database_code 4127433
_shelx_shelxl_version_number 2018/3
_shelx_space_group_comment
;
The symmetry employed for this shelxl refinement is uniquely defined
by the following loop, which should always be used as a source of
symmetry information in preference to the above space-group names.
They are only intended as comments.
;
_shelx_estimated_absorpt_t_min 0.434
_shelx_estimated_absorpt_t_max 0.885

loop_
_space_group_symop_operation_xyz
'x, y, z'
'-x, -y, -z'

loop_
_atom_site_label
_atom_site_type_symbol
_atom_site_fract_x
_atom_site_fract_y
_atom_site_fract_z
_atom_site_U_iso_or_equiv
_atom_site_adp_type
_atom_site_occupancy
_atom_site_site_symmetry_order
_atom_site_calc_flag
_atom_site_refinement_flags_posn
_atom_site_refinement_flags_adp
_atom_site_refinement_flags_occupancy
_atom_site_disorder_assembly
_atom_site_disorder_group
Cl1 Cl 0.00898(11) 0.24508(9) 0.75749(8) 0.0263(3) Uani 1 1 d . . . . .
Ag1 Ag -0.05054(5) 0.14074(3) 0.64549(3) 0.04249(17) Uani 1 1 d . . . . .
Ag2 Ag 0.13889(4) 0.14958(3) 0.72352(3) 0.03650(14) Uani 1 1 d . . . . .
Ag3 Ag 0.15942(4) 0.32189(3) 0.71390(3) 0.03231(13) Uani 1 1 d . . . . .
Ag4 Ag -0.03522(4) 0.31010(3) 0.64409(3) 0.03787(15) Uani 1 1 d . . . . .
Ag5A Ag -0.07282(11) 0.12653(14) 0.83314(8) 0.0448(4) Uani 0.630(4) 1 d . . P A 1
Ag5B Ag -0.0742(2) 0.0961(2) 0.83481(17) 0.0448(4) Uani 0.370(4) 1 d . . P A 2
Ag6 Ag 0.08520(4) 0.26377(3) 0.88346(3) 0.03282(14) Uani 1 1 d . . . . .
Ag7 Ag -0.03609(4) 0.37267(3) 0.84300(3) 0.03968(16) Uani 1 1 d . . . . .
Ag8 Ag -0.17554(4) 0.24742(3) 0.76493(3) 0.03796(15) Uani 1 1 d . . . . .
Ag9 Ag -0.15380(5) 0.03431(4) 0.70413(4) 0.0524(2) Uani 1 1 d . . . . .
Ag10 Ag 0.09358(6) 0.03797(3) 0.80853(3) 0.0497(2) Uani 1 1 d . . . . .
Ag11 Ag 0.23472(4) 0.18550(3) 0.85782(3) 0.03618(14) Uani 1 1 d . . . . .
Ag12 Ag 0.26559(4) 0.34562(3) 0.85388(4) 0.04127(16) Uani 1 1 d . . . . .
Ag13 Ag 0.16535(5) 0.45632(3) 0.80031(3) 0.04154(16) Uani 1 1 d . . . . .
Ag14 Ag -0.09247(5) 0.44487(4) 0.69161(4) 0.0509(2) Uani 1 1 d . . . . .
Ag15 Ag -0.23434(4) 0.30133(3) 0.65029(3) 0.03336(14) Uani 1 1 d . . . . .
S1 S 0.01454(13) 0.04917(9) 0.69940(9) 0.0310(4) Uani 1 1 d . . . . .
C11T C 0.0353(5) -0.0189(4) 0.6398(4) 0.042(2) Uani 1 1 d D . . . .
C12T C -0.0171(9) -0.0094(6) 0.5764(4) 0.060(3) Uani 1 1 d D . . . .
H12A H 0.004776 0.037365 0.567971 0.090 Uiso 1 1 calc R U . . .
H12B H -0.083320 -0.014847 0.575691 0.090 Uiso 1 1 calc R U . . .
H12C H -0.006559 -0.044550 0.544901 0.090 Uiso 1 1 calc R U . . .
C13T C -0.0008(8) -0.0893(4) 0.6557(4) 0.050(2) Uani 1 1 d D . . . .
H13A H -0.068421 -0.096426 0.647970 0.075 Uiso 1 1 calc R U . . .
H13B H 0.024424 -0.090815 0.699396 0.075 Uiso 1 1 calc R U . . .
H13C H 0.018063 -0.126276 0.630150 0.075 Uiso 1 1 calc R U . . .
C14T C 0.1388(6) -0.0092(6) 0.6442(6) 0.062(3) Uani 1 1 d D . . . .
H14A H 0.161215 0.038170 0.637351 0.094 Uiso 1 1 calc R U . . .
H14B H 0.151986 -0.043188 0.612770 0.094 Uiso 1 1 calc R U . . .
H14C H 0.170094 -0.016346 0.685236 0.094 Uiso 1 1 calc R U . . .
S2 S 0.26028(12) 0.24840(10) 0.76947(10) 0.0312(4) Uani 1 1 d . . . . .
C21T C 0.3714(5) 0.2420(4) 0.7467(4) 0.045(2) Uani 1 1 d D . . . .
C22T C 0.3619(6) 0.1724(5) 0.7061(5) 0.054(3) Uani 1 1 d D . . . .
H22A H 0.314335 0.169926 0.668428 0.081 Uiso 1 1 calc R U . . .
H22B H 0.344144 0.134369 0.728456 0.081 Uiso 1 1 calc R U . . .
H22C H 0.421013 0.168007 0.695089 0.081 Uiso 1 1 calc R U . . .
C23T C 0.4453(6) 0.2479(6) 0.8054(5) 0.055(3) Uani 1 1 d D . . . .
H23A H 0.454460 0.294768 0.829011 0.083 Uiso 1 1 calc R U . . .
H23B H 0.503418 0.239653 0.794649 0.083 Uiso 1 1 calc R U . . .
H23C H 0.425803 0.213108 0.830393 0.083 Uiso 1 1 calc R U . . .
C24T C 0.3919(7) 0.3026(6) 0.7120(6) 0.058(3) Uani 1 1 d D . . . .
H24A H 0.399433 0.346813 0.739569 0.088 Uiso 1 1 calc R U . . .
H24B H 0.340605 0.300287 0.676566 0.088 Uiso 1 1 calc R U . . .
H24C H 0.448882 0.299805 0.697516 0.088 Uiso 1 1 calc R U . . .
S3 S 0.06945(14) 0.41853(10) 0.69173(10) 0.0353(4) Uani 1 1 d . . . . .
C31T C 0.1161(6) 0.4645(4) 0.6331(4) 0.046(2) Uani 1 1 d D . . . .
C32T C 0.2186(6) 0.4619(7) 0.6450(6) 0.065(3) Uani 1 1 d D . . . .
H32A H 0.247908 0.482811 0.687694 0.098 Uiso 1 1 calc R U . . .
H32B H 0.246703 0.488052 0.616721 0.098 Uiso 1 1 calc R U . . .
H32C H 0.227371 0.413266 0.638254 0.098 Uiso 1 1 calc R U . . .
C33T C 0.0973(12) 0.5385(5) 0.6433(6) 0.079(4) Uani 1 1 d D . . . .
H33A H 0.128792 0.560948 0.685207 0.119 Uiso 1 1 calc R U . . .
H33B H 0.030674 0.537381 0.637975 0.119 Uiso 1 1 calc R U . . .
H33C H 0.120332 0.564915 0.613317 0.119 Uiso 1 1 calc R U . . .
C34T C 0.0645(8) 0.4292(6) 0.5695(4) 0.061(3) Uani 1 1 d D . . . .
H34A H 0.072842 0.380380 0.563852 0.091 Uiso 1 1 calc R U . . .
H34B H 0.088520 0.453192 0.538417 0.091 Uiso 1 1 calc R U . . .
H34C H -0.001378 0.431175 0.564736 0.091 Uiso 1 1 calc R U . . .
S4 S -0.15412(13) 0.21131(10) 0.59794(9) 0.0319(4) Uani 1 1 d . . . . .
C41T C -0.1679(6) 0.2081(4) 0.5124(4) 0.044(2) Uani 1 1 d D . . . .
C42T C -0.1950(12) 0.2765(6) 0.4960(6) 0.082(4) Uani 1 1 d D . . . .
H42A H -0.142971 0.314771 0.513381 0.123 Uiso 1 1 calc R U . . .
H42B H -0.248266 0.285083 0.513077 0.123 Uiso 1 1 calc R U . . .
H42C H -0.211127 0.273789 0.451040 0.123 Uiso 1 1 calc R U . . .
C43T C -0.2402(10) 0.1455(8) 0.4821(6) 0.091(5) Uani 1 1 d D . . . .
H43A H -0.223625 0.104025 0.499083 0.136 Uiso 1 1 calc R U . . .
H43B H -0.243882 0.138569 0.437515 0.136 Uiso 1 1 calc R U . . .
H43C H -0.300225 0.153025 0.489935 0.136 Uiso 1 1 calc R U . . .
C44T C -0.0770(8) 0.1986(8) 0.4950(6) 0.077(4) Uani 1 1 d D . . . .
H44A H -0.026882 0.233991 0.520909 0.115 Uiso 1 1 calc R U . . .
H44B H -0.081118 0.203661 0.451528 0.115 Uiso 1 1 calc R U . . .
H44C H -0.064405 0.151976 0.501373 0.115 Uiso 1 1 calc R U . . .
S5 S -0.21362(15) 0.12548(11) 0.76529(11) 0.0389(5) Uani 1 1 d . . . . .
C51T C -0.3137(6) 0.1009(5) 0.8011(5) 0.054(3) Uani 1 1 d D . . . .
C52T C -0.3993(8) 0.1079(10) 0.7548(8) 0.076(5) Uani 0.801(19) 1 d D . P B 1
H52A H -0.393950 0.155881 0.745712 0.114 Uiso 0.801(19) 1 calc R U P B 1
H52B H -0.453852 0.096901 0.772098 0.114 Uiso 0.801(19) 1 calc R U P B 1
H52C H -0.405543 0.075562 0.716758 0.114 Uiso 0.801(19) 1 calc R U P B 1
C53T C -0.3135(12) 0.0268(7) 0.8144(11) 0.084(6) Uani 0.801(19) 1 d D . P B 1
H53A H -0.254120 0.024129 0.841021 0.126 Uiso 0.801(19) 1 calc R U P B 1
H53B H -0.322793 -0.004909 0.775519 0.126 Uiso 0.801(19) 1 calc R U P B 1
H53C H -0.363471 0.013247 0.835190 0.126 Uiso 0.801(19) 1 calc R U P B 1
C54T C -0.3021(12) 0.1544(9) 0.8587(7) 0.077(5) Uani 0.801(19) 1 d D . P B 1
H54A H -0.246178 0.150887 0.888642 0.115 Uiso 0.801(19) 1 calc R U P B 1
H54B H -0.355933 0.145194 0.876987 0.115 Uiso 0.801(19) 1 calc R U P B 1
H54C H -0.296714 0.201414 0.847424 0.115 Uiso 0.801(19) 1 calc R U P B 1
C55T C -0.279(3) 0.079(3) 0.8634(13) 0.051(13) Uani 0.199(19) 1 d D U P B 2
H55A H -0.247603 0.039144 0.857822 0.077 Uiso 0.199(19) 1 calc R U P B 2
H55B H -0.331336 0.066121 0.882293 0.077 Uiso 0.199(19) 1 calc R U P B 2
H55C H -0.235573 0.118175 0.890386 0.077 Uiso 0.199(19) 1 calc R U P B 2
C56T C -0.373(4) 0.157(3) 0.805(3) 0.073(18) Uani 0.199(19) 1 d D U P B 2
H56A H -0.406864 0.159830 0.762919 0.110 Uiso 0.199(19) 1 calc R U P B 2
H56B H -0.334133 0.201719 0.822973 0.110 Uiso 0.199(19) 1 calc R U P B 2
H56C H -0.417614 0.144489 0.830028 0.110 Uiso 0.199(19) 1 calc R U P B 2
C57T C -0.357(4) 0.0315(17) 0.760(2) 0.059(15) Uani 0.199(19) 1 d D U P B 2
H57A H -0.420361 0.033585 0.739040 0.070 Uiso 0.199(19) 1 d R U P B 2
H57B H -0.320621 0.021945 0.729240 0.070 Uiso 0.199(19) 1 d R U P B 2
H57C H -0.358241 -0.005785 0.785600 0.070 Uiso 0.199(19) 1 d R U P B 2
S6 S 0.08737(12) 0.13821(9) 0.88724(8) 0.0270(3) Uani 1 1 d . . . . .
C61T C 0.1053(5) 0.1201(4) 0.9689(4) 0.0390(19) Uani 1 1 d D . . . .
C62T C 0.0115(7) 0.1016(6) 0.9839(5) 0.056(3) Uani 1 1 d D . . . .
H62A H -0.019980 0.142008 0.982500 0.084 Uiso 1 1 calc R U . . .
H62B H 0.019315 0.088378 1.025284 0.084 Uiso 1 1 calc R U . . .
H62C H -0.025610 0.062386 0.953600 0.084 Uiso 1 1 calc R U . . .
C63T C 0.1567(8) 0.0593(5) 0.9739(5) 0.055(3) Uani 1 1 d D . . . .
H63A H 0.216966 0.071672 0.963646 0.082 Uiso 1 1 calc R U . . .
H63B H 0.120785 0.018417 0.945124 0.082 Uiso 1 1 calc R U . . .
H63C H 0.165739 0.048529 1.016126 0.082 Uiso 1 1 calc R U . . .
C64T C 0.1622(10) 0.1862(5) 1.0089(5) 0.071(4) Uani 1 1 d D . . . .
H64A H 0.222203 0.195889 0.997704 0.107 Uiso 1 1 calc R U . . .
H64B H 0.171757 0.180011 1.052412 0.107 Uiso 1 1 calc R U . . .
H64C H 0.129534 0.225431 1.002417 0.107 Uiso 1 1 calc R U . . .
S7 S 0.13192(13) 0.39042(9) 0.88465(9) 0.0301(4) Uani 1 1 d . . . . .
C71T C 0.1674(5) 0.4444(4) 0.9625(4) 0.041(2) Uani 1 1 d D . . . .
C72T C 0.1743(13) 0.3948(6) 1.0092(5) 0.089(5) Uani 1 1 d D . . . .
H72A H 0.214664 0.361952 0.999618 0.134 Uiso 1 1 calc R U . . .
H72B H 0.112700 0.368895 1.007782 0.134 Uiso 1 1 calc R U . . .
H72C H 0.200096 0.421276 1.050563 0.134 Uiso 1 1 calc R U . . .
C73T C 0.2602(7) 0.4897(6) 0.9669(6) 0.074(4) Uani 1 1 d D . . . .
H73A H 0.251833 0.527123 0.941956 0.112 Uiso 1 1 calc R U . . .
H73B H 0.301607 0.461110 0.951501 0.112 Uiso 1 1 calc R U . . .
H73C H 0.287119 0.510047 1.010016 0.112 Uiso 1 1 calc R U . . .
C74T C 0.0955(8) 0.4900(7) 0.9670(6) 0.078(4) Uani 1 1 d D . . . .
H74A H 0.088611 0.516174 0.932161 0.116 Uiso 1 1 calc R U . . .
H74B H 0.114894 0.522737 1.005776 0.116 Uiso 1 1 calc R U . . .
H74C H 0.036257 0.460733 0.966179 0.116 Uiso 1 1 calc R U . . .
S8 S -0.16928(13) 0.37099(10) 0.75792(9) 0.0335(4) Uani 1 1 d . . . . .
C81T C -0.2641(6) 0.4066(5) 0.7871(4) 0.051(3) Uani 1 1 d D . . . .
C82T C -0.3296(8) 0.4237(7) 0.7325(5) 0.080(5) Uani 1 1 d D . . . .
H82A H -0.356492 0.380994 0.703125 0.120 Uiso 1 1 calc R U . . .
H82B H -0.295826 0.457304 0.712174 0.120 Uiso 1 1 calc R U . . .
H82C H -0.379059 0.444050 0.746640 0.120 Uiso 1 1 calc R U . . .
C83T C -0.3147(8) 0.3507(7) 0.8162(7) 0.086(5) Uani 1 1 d D . . . .
H83A H -0.274758 0.344602 0.854894 0.129 Uiso 1 1 calc R U . . .
H83B H -0.330294 0.306455 0.787772 0.129 Uiso 1 1 calc R U . . .
H83C H -0.371384 0.364946 0.824588 0.129 Uiso 1 1 calc R U . . .
C84T C -0.2196(8) 0.4694(6) 0.8354(6) 0.073(4) Uani 1 1 d D U . . .
H84A H -0.173219 0.455945 0.867172 0.109 Uiso 1 1 calc R U . . .
H84B H -0.266880 0.487057 0.854300 0.109 Uiso 1 1 calc R U . . .
H84C H -0.189775 0.506028 0.815947 0.109 Uiso 1 1 calc R U . . .
N1A N -0.2563(5) -0.0331(4) 0.6214(4) 0.049(2) Uani 1 1 d . . . . .
C1A C -0.2963(7) -0.0056(6) 0.5738(6) 0.060(3) Uani 1 1 d . . . . .
H1A H -0.278731 0.042886 0.573226 0.071 Uiso 1 1 calc R U . . .
C2A C -0.3624(7) -0.0447(5) 0.5250(5) 0.052(2) Uani 1 1 d . . . . .
H2A H -0.387732 -0.023485 0.490924 0.062 Uiso 1 1 calc R U . . .
C3A C -0.3915(6) -0.1143(5) 0.5258(4) 0.040(2) Uani 1 1 d . . . . .
C4A C -0.3489(6) -0.1432(5) 0.5747(5) 0.044(2) Uani 1 1 d . . . C 1
H4A H -0.365331 -0.191532 0.576494 0.053 Uiso 1 1 calc R U . C 1
C5A C -0.2819(7) -0.1010(6) 0.6211(5) 0.053(3) Uani 1 1 d . . . . .
H5A H -0.252821 -0.121555 0.654517 0.064 Uiso 1 1 calc R U . C 1
C6A C -0.5562(6) -0.2682(5) 0.4256(5) 0.050(2) Uani 1 1 d . . . . .
H6A H -0.565093 -0.317720 0.421325 0.060 Uiso 1 1 calc R U . . .
C7A C -0.4814(6) -0.2303(5) 0.4697(5) 0.050(2) Uani 1 1 d . . . . .
H7A H -0.440388 -0.253458 0.494657 0.060 Uiso 1 1 calc R U . . .
C8A C -0.4675(5) -0.1574(5) 0.4767(4) 0.041(2) Uani 1 1 d . . . . .
C9A C -0.5282(6) -0.1272(5) 0.4362(5) 0.047(2) Uani 1 1 d . . . . .
H9A H -0.519642 -0.077993 0.437485 0.057 Uiso 1 1 calc R U . . .
C10A C -0.6009(7) -0.1703(5) 0.3942(5) 0.049(2) Uani 1 1 d . . . . .
H10A H -0.642537 -0.149159 0.367501 0.059 Uiso 1 1 calc R U . . .
N2A N -0.6158(5) -0.2395(4) 0.3892(4) 0.0420(17) Uani 1 1 d . . . . .
N1B N 0.1600(6) 0.5751(4) 0.8185(4) 0.0430(17) Uani 1 1 d . . . . .
C1B C 0.2344(7) 0.6241(5) 0.8267(5) 0.045(2) Uani 1 1 d . . . . .
H1B H 0.292734 0.609682 0.830636 0.053 Uiso 1 1 calc R U . . .
C2B C 0.2323(7) 0.6943(5) 0.8298(4) 0.042(2) Uani 1 1 d . . . . .
H2B H 0.287722 0.727423 0.837078 0.050 Uiso 1 1 calc R U . . .
C3B C 0.1464(7) 0.7157(4) 0.8220(4) 0.0391(19) Uani 1 1 d . . . . .
C4B C 0.0695(7) 0.6652(4) 0.8133(5) 0.044(2) Uani 1 1 d . . . . .
H4B H 0.009917 0.677634 0.808138 0.053 Uiso 1 1 calc R U . . .
C5B C 0.0794(7) 0.5956(5) 0.8120(5) 0.048(2) Uani 1 1 d . . . . .
H5B H 0.025460 0.561193 0.806078 0.057 Uiso 1 1 calc R U . . .
C6B C 0.0669(6) 0.8886(4) 0.8468(4) 0.0389(18) Uani 1 1 d . . . . .
H6B H 0.020672 0.907201 0.863641 0.047 Uiso 1 1 calc R U . . .
C7B C 0.0716(6) 0.8188(4) 0.8477(4) 0.0370(18) Uani 1 1 d . . . . .
H7B H 0.028990 0.790297 0.864521 0.044 Uiso 1 1 calc R U . . .
C8B C 0.1399(6) 0.7907(4) 0.8236(4) 0.0359(17) Uani 1 1 d . . . . .
C9B C 0.1997(7) 0.8358(4) 0.8010(5) 0.044(2) Uani 1 1 d . . . . .
H9B H 0.247534 0.819336 0.784449 0.052 Uiso 1 1 calc R U . . .
C10B C 0.1899(7) 0.9049(5) 0.8023(5) 0.047(2) Uani 1 1 d . . . . .
H10B H 0.232763 0.935225 0.787146 0.056 Uiso 1 1 calc R U . . .
N2B N 0.1239(6) 0.9310(3) 0.8235(3) 0.0391(16) Uani 1 1 d . . . . .
O1F1 O 0.1100(5) 0.1638(4) 0.6073(4) 0.0591(19) Uani 1 1 d D . . . .
O2F1 O 0.1570(9) 0.2770(4) 0.6066(4) 0.089(3) Uani 1 1 d D . . . .
C1F1 C 0.1478(8) 0.2140(4) 0.5882(5) 0.056(3) Uani 1 1 d D . . . .
C2F1 C 0.1897(6) 0.1962(4) 0.5331(4) 0.055(2) Uani 1 1 d D . . . .
F1F1 F 0.2254(15) 0.1376(8) 0.5369(9) 0.094(5) Uani 0.69(4) 1 d D U P D 1
F2F1 F 0.2578(10) 0.2451(7) 0.5275(7) 0.076(4) Uani 0.69(4) 1 d D U P D 1
F3F1 F 0.1316(7) 0.1848(10) 0.4791(4) 0.078(5) Uani 0.69(4) 1 d D U P D 1
F4F1 F 0.182(2) 0.1289(6) 0.5129(14) 0.060(8) Uani 0.31(4) 1 d D U P D 2
F5F1 F 0.2777(10) 0.2243(16) 0.5428(14) 0.065(8) Uani 0.31(4) 1 d D U P D 2
F6F1 F 0.145(2) 0.222(2) 0.4860(13) 0.101(12) Uani 0.31(4) 1 d D U P D 2
O1F2 O 0.3008(5) 0.0570(4) 0.8141(3) 0.0559(18) Uani 1 1 d D . . . .
O2F2 O 0.3478(5) 0.1288(3) 0.9035(3) 0.0539(18) Uani 1 1 d D . . . .
C1F2 C 0.3475(6) 0.0766(4) 0.8665(4) 0.045(2) Uani 1 1 d D . . . .
C2F2 C 0.4177(7) 0.0311(5) 0.8912(5) 0.069(3) Uani 1 1 d D . . . .
F1F2 F 0.4379(12) -0.0124(8) 0.8483(5) 0.121(6) Uani 0.82(2) 1 d D U P E 1
F2F2 F 0.3874(9) -0.0050(7) 0.9315(6) 0.099(5) Uani 0.82(2) 1 d D U P E 1
F3F2 F 0.4990(6) 0.0693(6) 0.9211(7) 0.106(5) Uani 0.82(2) 1 d D U P E 1
F4F2 F 0.384(3) -0.0354(9) 0.867(2) 0.073(14) Uani 0.18(2) 1 d D U P E 2
F5F2 F 0.437(4) 0.033(3) 0.9519(6) 0.096(18) Uani 0.18(2) 1 d D U P E 2
F6F2 F 0.498(2) 0.045(3) 0.875(3) 0.11(2) Uani 0.18(2) 1 d D U P E 2
O1F3 O 0.4007(13) 0.4269(8) 0.8719(9) 0.039(3) Uani 0.50(3) 1 d D U P F 3
O2F3 O 0.3298(4) 0.4924(4) 0.8046(4) 0.0539(16) Uani 1 1 d D . . . .
O3F3 O 0.4041(15) 0.4194(8) 0.8506(10) 0.042(4) Uani 0.50(3) 1 d D U P F 1
C1F3 C 0.3943(8) 0.4751(6) 0.8411(5) 0.037(2) Uani 0.50(3) 1 d D U P F 3
C2F3 C 0.4898(9) 0.5228(7) 0.8520(10) 0.045(5) Uani 0.50(3) 1 d D . P F 3
F1F3 F 0.5226(15) 0.5228(12) 0.8010(12) 0.117(10) Uani 0.50(3) 1 d D U P F 3
F2F3 F 0.5584(12) 0.5106(11) 0.8948(13) 0.105(8) Uani 0.50(3) 1 d D U P F 3
F3F3 F 0.4844(16) 0.5890(8) 0.8686(14) 0.103(8) Uani 0.50(3) 1 d D U P F 3
C3F3 C 0.3992(8) 0.4710(7) 0.8257(6) 0.037(2) Uani 0.50(3) 1 d D U P F 1
C4F3 C 0.4829(10) 0.5199(8) 0.8159(11) 0.061(7) Uani 0.50(3) 1 d D . P F 1
F4F3 F 0.4918(15) 0.5105(12) 0.7579(12) 0.106(8) Uani 0.50(3) 1 d D . P F 1
F5F3 F 0.5582(9) 0.5060(8) 0.8507(12) 0.074(7) Uani 0.50(3) 1 d D . P F 1
F6F3 F 0.4826(13) 0.5868(7) 0.8308(12) 0.074(6) Uani 0.50(3) 1 d D . P F 1
O1F4 O -0.1597(6) 0.4675(6) 0.5956(6) 0.103(4) Uani 1 1 d . . . . .
O2F4 O -0.2830(5) 0.3875(4) 0.5882(4) 0.0582(19) Uani 1 1 d . . . . .
C1F4 C -0.2357(8) 0.4333(6) 0.5721(5) 0.057(3) Uani 1 1 d D . . . .
C2F4 C -0.2783(13) 0.4509(9) 0.5090(7) 0.096(5) Uani 1 1 d D . . . .
F1F4 F -0.2702(9) 0.5205(5) 0.5087(5) 0.121(4) Uani 1 1 d . . . . .
F2F4 F -0.2290(12) 0.4262(7) 0.4670(6) 0.158(6) Uani 1 1 d . . . . .
F3F4 F -0.3630(9) 0.4242(8) 0.4860(6) 0.153(6) Uani 1 1 d . . . . .
O1F5 O -0.1481(9) -0.0679(7) 0.7509(5) 0.057(3) Uani 0.6667 1 d D . P A 1
O2F5 O -0.1063(9) -0.0217(8) 0.8515(7) 0.054(3) Uani 0.6667 1 d D U P A 1
C1F5 C -0.1489(14) -0.0645(8) 0.8059(5) 0.045(3) Uani 0.6667 1 d D . P A 1
C2F5 C -0.2068(9) -0.1305(6) 0.8182(5) 0.068(5) Uani 0.6667 1 d D . P A 1
F1F5 F -0.2698(11) -0.1636(9) 0.7696(5) 0.154(8) Uani 0.6667 1 d D U P A 1
F2F5 F -0.2512(10) -0.1156(7) 0.8623(6) 0.101(4) Uani 0.6667 1 d D . P A 1
F3F5 F -0.1554(10) -0.1761(7) 0.8375(7) 0.110(5) Uani 0.6667 1 d D . P A 1
O1F6 O -0.0597(17) 0.2552(9) 0.9232(11) 0.073(6) Uani 0.747(18) 1 d D . P A 1
O2F6 O -0.1106(5) 0.3547(4) 0.9266(4) 0.0601(19) Uani 1 1 d D . . . .
O3F6 O -0.046(6) 0.258(4) 0.944(3) 0.071(17) Uani 0.253(18) 1 d D . P A 2
C1F6 C -0.0962(8) 0.3005(6) 0.9461(5) 0.0458(19) Uani 0.747(18) 1 d D . P A 1
C2F6 C -0.1272(8) 0.2898(7) 1.0063(5) 0.055(4) Uani 0.747(18) 1 d D . P A 1
F1F6 F -0.0550(9) 0.3094(9) 1.0536(5) 0.133(7) Uani 0.747(18) 1 d D U P A 1
F2F6 F -0.1631(12) 0.2246(7) 1.0095(10) 0.100(6) Uani 0.747(18) 1 d D U P A 1
F3F6 F -0.1898(10) 0.3283(9) 1.0178(8) 0.096(5) Uani 0.747(18) 1 d D U P A 1
C3F6 C -0.097(2) 0.3020(19) 0.9476(15) 0.0458(19) Uani 0.253(18) 1 d D . P A 2
C4F6 C -0.1602(17) 0.2850(16) 0.9920(13) 0.049(10) Uani 0.253(18) 1 d D . P A 2
F4F6 F -0.2493(16) 0.2644(18) 0.9667(15) 0.094(12) Uani 0.253(18) 1 d D U P A 2
F5F6 F -0.154(3) 0.3390(18) 1.0353(18) 0.072(11) Uani 0.253(18) 1 d D U P A 2
F6F6 F -0.131(3) 0.235(2) 1.022(2) 0.064(11) Uani 0.253(18) 1 d D U P A 2
O1D1 O 0.3477(5) 0.2986(5) 0.9473(4) 0.071(2) Uani 1 1 d D U . . .
N1D1 N 0.5023(6) 0.3270(6) 0.9830(7) 0.096(4) Uani 1 1 d D U . . .
C1D1 C 0.4249(6) 0.2834(7) 0.9584(9) 0.080(5) Uani 0.764(17) 1 d D U P G 1
H1D1 H 0.429280 0.235675 0.948322 0.097 Uiso 0.764(17) 1 calc R U P G 1
C2D1 C 0.4994(15) 0.4007(7) 0.9991(14) 0.125(9) Uani 0.764(17) 1 d D U P G 1
H2DA H 0.550322 0.421306 1.034273 0.188 Uiso 0.764(17) 1 calc R U P G 1
H2DB H 0.440439 0.405618 1.010182 0.188 Uiso 0.764(17) 1 calc R U P G 1
H2DC H 0.505413 0.424759 0.963765 0.188 Uiso 0.764(17) 1 calc R U P G 1
C3D1 C 0.5927(8) 0.3099(13) 0.9890(14) 0.124(8) Uani 0.764(17) 1 d D U P G 1
H3DA H 0.628126 0.326199 1.031393 0.186 Uiso 0.764(17) 1 calc R U P G 1
H3DB H 0.624074 0.332684 0.960316 0.186 Uiso 0.764(17) 1 calc R U P G 1
H3DC H 0.587898 0.259235 0.979539 0.186 Uiso 0.764(17) 1 calc R U P G 1
C4D1 C 0.4196(9) 0.3416(10) 0.964(3) 0.085(9) Uani 0.236(17) 1 d D U P G 2
H4D1 H 0.414971 0.389332 0.963738 0.102 Uiso 0.236(17) 1 calc R U P G 2
C5D1 C 0.519(3) 0.2565(12) 0.985(4) 0.117(14) Uani 0.236(17) 1 d D U P G 2
H5DA H 0.576757 0.251734 0.972686 0.176 Uiso 0.236(17) 1 calc R U P G 2
H5DB H 0.467724 0.223920 0.956811 0.176 Uiso 0.236(17) 1 calc R U P G 2
H5DC H 0.522657 0.245987 1.027172 0.176 Uiso 0.236(17) 1 calc R U P G 2
C6D1 C 0.5879(16) 0.375(2) 0.994(4) 0.111(13) Uani 0.236(17) 1 d D U P G 2
H6DA H 0.627219 0.369702 1.033253 0.167 Uiso 0.236(17) 1 calc R U P G 2
H6DB H 0.575616 0.422768 0.995899 0.167 Uiso 0.236(17) 1 calc R U P G 2
H6DC H 0.619408 0.364932 0.960455 0.167 Uiso 0.236(17) 1 calc R U P G 2
O1D2 O -0.1189(9) 0.5626(6) 0.7357(8) 0.086(4) Uani 0.75 1 d . . P H 1
C1D2 C -0.1928(13) 0.5808(9) 0.7244(9) 0.070(4) Uani 0.75 1 d . . P H 1
H1D2 H -0.229358 0.562345 0.684406 0.085 Uiso 0.75 1 calc R U P H 1
N1D2 N -0.2332(13) 0.6238(9) 0.7597(8) 0.083(4) Uani 0.75 1 d . . P H 1
C2D2 C -0.187(2) 0.6501(9) 0.8234(11) 0.100(7) Uani 0.75 1 d . . P H 1
H2DD H -0.233569 0.653399 0.848342 0.151 Uiso 0.75 1 calc R U P H 1
H2DE H -0.150467 0.696399 0.825876 0.151 Uiso 0.75 1 calc R U P H 1
H2DF H -0.146690 0.618178 0.838902 0.151 Uiso 0.75 1 calc R U P H 1
C3D2 C -0.3217(17) 0.6398(13) 0.7354(14) 0.097(7) Uani 0.75 1 d . . P H 1
H3DD H -0.316376 0.690390 0.736188 0.117 Uiso 0.75 1 d R U P H 1
H3DE H -0.344196 0.616190 0.692708 0.117 Uiso 0.75 1 d R U P H 1
H3DF H -0.365246 0.624070 0.760278 0.117 Uiso 0.75 1 d R U P H 1
O1D3 O -0.099(3) 0.569(2) 0.696(2) 0.086(4) Uani 0.25 1 d D . P H 2
C1D3 C -0.153(3) 0.5912(18) 0.658(2) 0.078(11) Uani 0.25 1 d D . P H 2
H1D3 H -0.214780 0.567172 0.643580 0.094 Uiso 0.25 1 calc R U P H 2
N1D3 N -0.126(3) 0.6481(15) 0.6355(17) 0.082(11) Uani 0.25 1 d D . P H 2
C2D3 C -0.032(3) 0.684(3) 0.651(3) 0.083(15) Uani 0.25 1 d D . P H 2
H2DG H -0.011031 0.691148 0.613267 0.124 Uiso 0.25 1 calc R U P H 2
H2DH H 0.006975 0.656606 0.674955 0.124 Uiso 0.25 1 calc R U P H 2
H2DI H -0.028530 0.729774 0.675877 0.124 Uiso 0.25 1 calc R U P H 2
C3D3 C -0.198(4) 0.672(4) 0.594(3) 0.12(3) Uani 0.25 1 d D . P H 2
H3DG H -0.171289 0.714607 0.580481 0.139 Uiso 0.125 1 calc R U P H 2
H3DH H -0.224463 0.635864 0.558656 0.139 Uiso 0.125 1 calc R U P H 2
H3DI H -0.245968 0.682292 0.616096 0.139 Uiso 0.125 1 calc R U P H 2
H3DJ H -0.256524 0.640568 0.589674 0.139 Uiso 0.125 1 calc R U P H 2
H3DK H -0.203350 0.719311 0.611499 0.139 Uiso 0.125 1 calc R U P H 2
H3DL H -0.181846 0.672884 0.554060 0.139 Uiso 0.125 1 calc R U P H 2
O1D4 O -0.312(4) 0.751(3) 0.691(2) 0.14(2) Uani 0.25 1 d D U P I 2
C1D4 C -0.253(3) 0.749(2) 0.738(2) 0.095(14) Uani 0.25 1 d D U P I 2
H1D4 H -0.199615 0.784775 0.748325 0.114 Uiso 0.25 1 calc R U P I 2
N1D4 N -0.259(2) 0.7003(16) 0.7732(14) 0.075(10) Uani 0.25 1 d D U P I 2
C2D4 C -0.189(3) 0.701(3) 0.828(2) 0.083(14) Uani 0.25 1 d D U P I 2
H2DJ H -0.217964 0.686080 0.860578 0.124 Uiso 0.25 1 calc R U P I 2
H2DK H -0.153637 0.748523 0.841264 0.124 Uiso 0.25 1 calc R U P I 2
H2DL H -0.147248 0.669247 0.818319 0.124 Uiso 0.25 1 calc R U P I 2
C3D4 C -0.337(4) 0.644(3) 0.760(3) 0.11(2) Uani 0.25 1 d D U P I 2
H3DM H -0.352843 0.631185 0.797987 0.159 Uiso 0.25 1 d R U P I 2
H3DN H -0.318093 0.603685 0.737927 0.159 Uiso 0.25 1 d R U P I 2
H3DO H -0.390023 0.656625 0.733637 0.159 Uiso 0.25 1 d R U P I 2
O1D5 O -0.2261(14) 0.7400(11) 0.6493(13) 0.103(7) Uani 0.5 1 d D . P J 1
C1D5 C -0.1414(15) 0.7472(12) 0.6649(12) 0.071(6) Uani 0.5 1 d D . P J 1
H1D5 H -0.111306 0.784090 0.697389 0.085 Uiso 0.5 1 calc R U P J 1
N1D5 N -0.0885(12) 0.7088(10) 0.6409(9) 0.067(5) Uani 0.5 1 d D . P J 1
C2D5 C -0.126(2) 0.6570(13) 0.5875(11) 0.079(7) Uani 0.5 1 d D . P J 1
H2DM H -0.076797 0.633860 0.576358 0.119 Uiso 0.5 1 calc R U P J 1
H2DN H -0.173693 0.622370 0.596551 0.119 Uiso 0.5 1 calc R U P J 1
H2DO H -0.153496 0.679338 0.553036 0.119 Uiso 0.5 1 calc R U P J 1
C3D5 C 0.0111(13) 0.7214(15) 0.6582(13) 0.071(6) Uani 0.5 1 d D . P J 1
H3DP H 0.035744 0.701900 0.623845 0.107 Uiso 0.5 1 calc R U P J 1
H3DQ H 0.031161 0.699084 0.694362 0.107 Uiso 0.5 1 calc R U P J 1
H3DR H 0.034079 0.771778 0.668217 0.107 Uiso 0.5 1 calc R U P J 1
O1D6 O -0.4128(14) 0.5327(10) 0.5984(10) 0.148(7) Uani 0.75 1 d D U P . .
C1D6 C -0.4709(16) 0.4810(13) 0.5736(10) 0.134(8) Uani 0.75 1 d D U P . .
H1D6 H -0.469972 0.461047 0.532963 0.160 Uiso 0.75 1 calc R U P . .
N1D6 N -0.5346(11) 0.4514(8) 0.6001(7) 0.093(5) Uani 0.75 1 d D U P . .
C2D6 C -0.5388(19) 0.4791(17) 0.6619(9) 0.149(11) Uani 0.75 1 d D U P . .
H2DP H -0.602982 0.481627 0.663478 0.223 Uiso 0.75 1 calc R U P . .
H2DQ H -0.501256 0.525896 0.673647 0.223 Uiso 0.75 1 calc R U P . .
H2DR H -0.514877 0.448476 0.690552 0.223 Uiso 0.75 1 calc R U P . .
C3D6 C -0.6011(13) 0.3905(9) 0.5699(10) 0.097(6) Uani 0.75 1 d D U P . .
H3DS H -0.663583 0.400578 0.567692 0.146 Uiso 0.75 1 calc R U P . .
H3DT H -0.592572 0.351790 0.593297 0.146 Uiso 0.75 1 calc R U P . .
H3DU H -0.592332 0.377549 0.528063 0.146 Uiso 0.75 1 calc R U P . .
O1D7 O 0.4535(8) 0.9687(6) 0.5901(5) 0.095(3) Uani 1 1 d D . . . .
C1D7 C 0.4803(10) 0.9392(9) 0.6332(6) 0.093(5) Uani 1 1 d D . . . .
H1D7 H 0.536898 0.922673 0.634192 0.111 Uiso 1 1 calc R U . . .
N1D7 N 0.4395(8) 0.9276(7) 0.6787(6) 0.087(4) Uani 1 1 d D . . . .
C2D7 C 0.3588(10) 0.9527(12) 0.6881(10) 0.124(8) Uani 1 1 d D . . . .
H2DS H 0.370686 0.978938 0.729765 0.186 Uiso 1 1 calc R U . . .
H2DT H 0.308270 0.913237 0.683163 0.186 Uiso 1 1 calc R U . . .
H2DU H 0.341623 0.983382 0.657701 0.186 Uiso 1 1 calc R U . . .
C3D7 C 0.4800(17) 0.8934(13) 0.7290(9) 0.141(9) Uani 1 1 d D . . . .
H3DV H 0.432892 0.857216 0.736580 0.212 Uiso 1 1 calc R U . . .
H3DW H 0.503770 0.927902 0.766412 0.212 Uiso 1 1 calc R U . . .
H3DX H 0.530772 0.872007 0.718066 0.212 Uiso 1 1 calc R U . . .
O1D8 O 0.2624(13) 0.7710(10) 0.6660(6) 0.147(6) Uani 1 1 d D . . . .
C1D8 C 0.2988(12) 0.7207(11) 0.6798(8) 0.112(6) Uani 1 1 d D . . . .
H1D8 H 0.272984 0.692989 0.706230 0.135 Uiso 1 1 calc R U . . .
N1D8 N 0.3712(11) 0.7025(9) 0.6604(7) 0.119(5) Uani 1 1 d D . . . .
C2D8 C 0.4178(18) 0.7390(15) 0.6196(12) 0.160(10) Uani 1 1 d D . . . .
H2DV H 0.484706 0.742265 0.633459 0.239 Uiso 1 1 calc R U . . .
H2DW H 0.402741 0.786051 0.620125 0.239 Uiso 1 1 calc R U . . .
H2DX H 0.397499 0.713378 0.577494 0.239 Uiso 1 1 calc R U . . .
C3D8 C 0.419(2) 0.6487(11) 0.6821(12) 0.175(11) Uani 1 1 d D . . . .
H3DY H 0.470002 0.644823 0.661151 0.263 Uiso 1 1 calc R U . . .
H H 0.443862 0.660603 0.726703 0.263 Uiso 1 1 calc R U . . .
HA H 0.376240 0.604138 0.673161 0.263 Uiso 1 1 calc R U . . .
O1D9 O 0.4260(9) 0.7747(10) 0.8147(7) 0.131(7) Uani 0.804(17) 1 d D U P . .
C1D9 C 0.4683(12) 0.8195(11) 0.8573(8) 0.102(6) Uani 0.804(17) 1 d D U P . .
H1D9 H 0.440113 0.858466 0.867095 0.123 Uiso 0.804(17) 1 calc R U P . .
N1D9 N 0.5492(10) 0.8175(9) 0.8905(7) 0.100(5) Uani 0.804(17) 1 d D U P . .
C2D9 C 0.598(2) 0.7601(15) 0.8832(18) 0.173(14) Uani 0.804(17) 1 d D U P . .
H2DY H 0.657204 0.769840 0.913713 0.260 Uiso 0.804(17) 1 calc R U P . .
HB H 0.610401 0.754342 0.841551 0.260 Uiso 0.804(17) 1 calc R U P . .
HC H 0.561057 0.717157 0.889260 0.260 Uiso 0.804(17) 1 calc R U P . .
C3D9 C 0.5907(16) 0.8785(11) 0.9358(9) 0.111(8) Uani 0.804(17) 1 d D U P . .
H3DZ H 0.616563 0.863932 0.975073 0.166 Uiso 0.804(17) 1 calc R U P . .
HD H 0.543651 0.906929 0.941521 0.166 Uiso 0.804(17) 1 calc R U P . .
HE H 0.640054 0.906029 0.921465 0.166 Uiso 0.804(17) 1 calc R U P . .
O1W O -0.6049(15) 0.3278(10) 0.4221(10) 0.146(10) Uani 0.80(4) 1 d . U . . .
O2W O 0.655(5) 0.156(4) 1.037(3) 0.14(2) Uani 0.2 1 d . U P . .
N1N N -0.138(3) -0.0708(15) 0.8209(12) 0.045(3) Uani 0.3333 1 d D . P A 2
O1N O -0.1835(19) -0.0742(14) 0.7677(10) 0.057(3) Uani 0.3333 1 d D . P A 2
O2N O -0.081(2) -0.0171(14) 0.8453(14) 0.054(3) Uani 0.3333 1 d D . P A 2
O3N O -0.156(2) -0.1166(12) 0.8527(11) 0.069(7) Uani 0.3333 1 d D . P A 2

loop_
_atom_site_aniso_label
_atom_site_aniso_U_11
_atom_site_aniso_U_22
_atom_site_aniso_U_33
_atom_site_aniso_U_23
_atom_site_aniso_U_13
_atom_site_aniso_U_12
Cl1 0.0220(7) 0.0234(8) 0.0311(8) -0.0015(6) 0.0019(6) 0.0061(6)
Ag1 0.0440(4) 0.0339(3) 0.0436(4) -0.0063(3) -0.0067(3) 0.0198(3)
Ag2 0.0289(3) 0.0308(3) 0.0460(3) -0.0029(2) 0.0054(2) 0.0044(2)
Ag3 0.0285(3) 0.0253(3) 0.0439(3) 0.0046(2) 0.0053(2) 0.0116(2)
Ag4 0.0297(3) 0.0284(3) 0.0500(4) 0.0027(3) -0.0023(3) 0.0050(2)
Ag5A 0.0255(3) 0.0595(12) 0.0440(4) -0.0004(9) 0.0029(3) 0.0034(8)
Ag5B 0.0255(3) 0.0595(12) 0.0440(4) -0.0004(9) 0.0029(3) 0.0034(8)
Ag6 0.0361(3) 0.0197(3) 0.0401(3) -0.0003(2) 0.0019(2) 0.0098(2)
Ag7 0.0331(3) 0.0343(3) 0.0429(3) -0.0092(3) -0.0094(3) 0.0144(2)
Ag8 0.0332(3) 0.0302(3) 0.0465(4) -0.0051(3) 0.0054(3) 0.0062(2)
Ag9 0.0336(3) 0.0434(4) 0.0646(5) -0.0226(3) -0.0015(3) -0.0017(3)
Ag10 0.0868(6) 0.0246(3) 0.0401(4) 0.0041(3) 0.0086(3) 0.0260(3)
Ag11 0.0272(3) 0.0342(3) 0.0485(4) 0.0100(3) 0.0048(2) 0.0116(2)
Ag12 0.0287(3) 0.0257(3) 0.0648(4) -0.0038(3) 0.0015(3) 0.0104(2)
Ag13 0.0526(4) 0.0191(3) 0.0520(4) 0.0029(2) 0.0087(3) 0.0095(3)
Ag14 0.0350(3) 0.0299(3) 0.0845(6) 0.0099(3) 0.0021(3) 0.0093(3)
Ag15 0.0259(3) 0.0300(3) 0.0372(3) -0.0074(2) -0.0033(2) 0.0066(2)
S1 0.0318(9) 0.0227(8) 0.0344(9) -0.0070(7) 0.0015(7) 0.0088(7)
C11T 0.051(5) 0.035(4) 0.039(4) -0.012(4) 0.005(4) 0.020(4)
C12T 0.093(9) 0.044(5) 0.038(5) -0.015(4) 0.004(5) 0.027(6)
C13T 0.068(6) 0.028(4) 0.047(5) -0.014(4) 0.003(5) 0.017(4)
C14T 0.061(7) 0.057(6) 0.071(7) -0.015(5) 0.022(6) 0.026(5)
S2 0.0205(8) 0.0251(8) 0.0497(11) 0.0053(8) 0.0079(7) 0.0100(7)
C21T 0.025(4) 0.040(5) 0.073(6) 0.009(4) 0.013(4) 0.012(3)
C22T 0.033(5) 0.052(6) 0.083(7) -0.002(5) 0.024(5) 0.022(4)
C23T 0.022(4) 0.059(6) 0.085(8) 0.009(5) 0.007(4) 0.015(4)
C24T 0.040(5) 0.059(6) 0.088(8) 0.025(6) 0.028(5) 0.017(5)
S3 0.0286(9) 0.0244(9) 0.0505(12) 0.0087(8) 0.0006(8) 0.0058(7)
C31T 0.046(5) 0.036(5) 0.057(6) 0.020(4) 0.005(4) 0.003(4)
C32T 0.043(6) 0.086(9) 0.075(8) 0.048(7) 0.018(5) 0.005(5)
C33T 0.136(13) 0.031(5) 0.074(8) 0.027(5) 0.023(8) 0.009(6)
C34T 0.066(7) 0.054(6) 0.058(6) 0.016(5) 0.005(5) 0.004(5)
S4 0.0315(9) 0.0282(9) 0.0329(9) -0.0036(7) 0.0007(7) 0.0107(7)
C41T 0.054(5) 0.046(5) 0.028(4) -0.007(4) 0.003(4) 0.015(4)
C42T 0.125(13) 0.086(9) 0.044(6) 0.015(6) 0.012(7) 0.054(9)
C43T 0.086(10) 0.108(12) 0.055(7) -0.025(8) -0.005(7) 0.002(9)
C44T 0.084(9) 0.095(10) 0.062(7) 0.011(7) 0.025(7) 0.038(8)
S5 0.0331(10) 0.0324(10) 0.0525(12) 0.0036(9) 0.0126(9) 0.0079(8)
C51T 0.027(4) 0.067(7) 0.072(7) 0.016(5) 0.016(4) 0.013(4)
C52T 0.030(6) 0.082(11) 0.114(14) 0.013(10) 0.009(7) 0.020(7)
C53T 0.058(10) 0.088(13) 0.126(17) 0.048(12) 0.051(11) 0.015(9)
C54T 0.069(10) 0.092(13) 0.078(11) 0.004(9) 0.040(9) 0.016(9)
C55T 0.06(2) 0.05(2) 0.052(19) 0.009(15) 0.028(16) 0.014(15)
C56T 0.07(2) 0.08(2) 0.08(2) 0.042(18) 0.010(17) 0.019(17)
C57T 0.042(19) 0.07(2) 0.07(2) 0.018(17) 0.006(16) 0.008(16)
S6 0.0281(8) 0.0203(8) 0.0289(9) 0.0010(6) 0.0001(7) 0.0034(6)
C61T 0.051(5) 0.032(4) 0.027(4) 0.004(3) -0.002(3) 0.002(4)
C62T 0.073(7) 0.053(6) 0.050(6) 0.016(5) 0.027(5) 0.014(5)
C63T 0.065(7) 0.050(6) 0.044(5) 0.012(4) -0.006(5) 0.012(5)
C64T 0.113(11) 0.043(6) 0.036(5) 0.004(4) -0.016(6) -0.011(6)
S7 0.0273(9) 0.0194(8) 0.0368(10) -0.0071(7) -0.0002(7) 0.0017(6)
C71T 0.047(5) 0.025(4) 0.040(4) -0.014(3) -0.002(4) -0.001(3)
C72T 0.149(14) 0.053(7) 0.039(6) -0.011(5) -0.010(7) -0.015(8)
C73T 0.042(6) 0.067(7) 0.089(9) -0.042(7) -0.006(6) 0.000(5)
C74T 0.059(7) 0.080(8) 0.078(8) -0.048(7) 0.004(6) 0.028(6)
S8 0.0240(8) 0.0309(9) 0.0390(10) -0.0123(8) -0.0049(7) 0.0140(7)
C81T 0.033(4) 0.059(6) 0.054(6) -0.024(5) -0.002(4) 0.027(4)
C82T 0.048(6) 0.103(10) 0.073(8) -0.041(7) -0.020(5) 0.048(7)
C83T 0.043(6) 0.120(12) 0.094(10) -0.027(9) 0.033(6) 0.022(7)
C84T 0.053(6) 0.071(7) 0.077(7) -0.045(6) -0.011(5) 0.033(5)
N1A 0.036(4) 0.042(4) 0.053(5) -0.015(4) -0.008(3) -0.003(3)
C1A 0.037(5) 0.040(5) 0.084(8) -0.013(5) -0.007(5) -0.005(4)
C2A 0.036(5) 0.046(5) 0.060(6) -0.002(5) -0.010(4) 0.000(4)
C3A 0.027(4) 0.035(4) 0.051(5) -0.013(4) 0.001(3) 0.003(3)
C4A 0.029(4) 0.038(5) 0.055(5) -0.011(4) -0.002(4) 0.001(3)
C5A 0.042(5) 0.052(6) 0.052(6) -0.021(5) -0.004(4) 0.006(4)
C6A 0.036(5) 0.033(4) 0.067(6) -0.013(4) -0.009(4) 0.001(4)
C7A 0.030(4) 0.042(5) 0.065(6) -0.008(4) -0.013(4) 0.006(4)
C8A 0.023(4) 0.044(5) 0.046(5) -0.013(4) 0.003(3) 0.000(3)
C9A 0.038(5) 0.039(5) 0.053(5) -0.002(4) -0.004(4) -0.004(4)
C10A 0.038(5) 0.043(5) 0.056(6) 0.002(4) -0.003(4) -0.001(4)
N2A 0.025(3) 0.045(4) 0.048(4) -0.009(3) 0.000(3) 0.003(3)
N1B 0.059(5) 0.023(3) 0.048(4) 0.001(3) 0.009(4) 0.017(3)
C1B 0.048(5) 0.031(4) 0.055(5) 0.000(4) 0.008(4) 0.019(4)
C2B 0.043(5) 0.029(4) 0.054(5) 0.003(4) 0.008(4) 0.012(4)
C3B 0.056(5) 0.023(4) 0.041(4) 0.003(3) 0.010(4) 0.018(4)
C4B 0.053(5) 0.025(4) 0.054(5) 0.006(4) 0.007(4) 0.013(4)
C5B 0.054(6) 0.027(4) 0.061(6) 0.004(4) 0.010(5) 0.007(4)
C6B 0.045(5) 0.028(4) 0.045(5) 0.003(3) 0.008(4) 0.017(3)
C7B 0.043(5) 0.025(4) 0.044(5) 0.005(3) 0.010(4) 0.010(3)
C8B 0.045(5) 0.027(4) 0.035(4) -0.001(3) 0.004(3) 0.014(3)
C9B 0.056(6) 0.027(4) 0.055(5) 0.012(4) 0.019(4) 0.018(4)
C10B 0.056(6) 0.031(4) 0.063(6) 0.016(4) 0.023(5) 0.016(4)
N2B 0.056(4) 0.023(3) 0.039(4) 0.006(3) 0.004(3) 0.015(3)
O1F1 0.061(5) 0.063(5) 0.063(5) 0.017(4) 0.025(4) 0.020(4)
O2F1 0.176(11) 0.053(5) 0.062(5) 0.014(4) 0.054(6) 0.055(6)
C1F1 0.082(8) 0.050(6) 0.053(6) 0.018(5) 0.028(5) 0.042(6)
C2F1 0.058(6) 0.054(6) 0.053(6) 0.000(5) 0.021(5) 0.007(5)
F1F1 0.107(9) 0.090(8) 0.102(9) 0.010(6) 0.040(7) 0.049(6)
F2F1 0.067(6) 0.078(7) 0.082(7) 0.007(6) 0.030(5) -0.003(5)
F3F1 0.081(7) 0.090(8) 0.052(6) -0.013(5) 0.020(5) -0.010(6)
F4F1 0.061(11) 0.057(10) 0.058(11) -0.020(7) 0.027(8) -0.001(7)
F5F1 0.056(10) 0.070(12) 0.066(11) -0.003(8) 0.022(8) 0.006(8)
F6F1 0.106(15) 0.110(16) 0.090(14) 0.015(9) 0.033(9) 0.012(9)
O1F2 0.064(5) 0.038(4) 0.067(5) 0.008(3) 0.014(4) 0.015(3)
O2F2 0.042(4) 0.045(4) 0.068(5) 0.008(3) -0.008(3) 0.015(3)
C1F2 0.033(4) 0.034(4) 0.072(7) 0.016(4) 0.014(4) 0.013(4)
C2F2 0.060(7) 0.067(8) 0.094(10) 0.022(7) 0.025(7) 0.036(6)
F1F2 0.133(11) 0.134(11) 0.120(9) 0.007(8) 0.031(8) 0.107(9)
F2F2 0.106(9) 0.092(8) 0.130(10) 0.073(8) 0.037(7) 0.052(7)
F3F2 0.050(5) 0.117(9) 0.152(12) 0.033(8) -0.005(6) 0.043(6)
F4F2 0.07(2) 0.048(17) 0.10(2) 0.020(15) 0.000(15) 0.028(14)
F5F2 0.10(2) 0.10(2) 0.08(2) 0.016(17) 0.015(17) 0.029(18)
F6F2 0.09(2) 0.12(3) 0.12(3) 0.015(18) 0.025(18) 0.032(18)
O1F3 0.030(6) 0.036(5) 0.049(7) -0.007(5) 0.008(6) 0.006(4)
O2F3 0.041(3) 0.043(4) 0.081(5) 0.011(3) 0.018(3) 0.011(3)
O3F3 0.035(6) 0.036(5) 0.055(8) -0.006(5) 0.013(6) 0.010(4)
C1F3 0.033(3) 0.035(3) 0.046(4) -0.008(3) 0.020(3) 0.009(2)
C2F3 0.038(6) 0.039(8) 0.056(13) -0.005(8) 0.018(8) 0.001(6)
F1F3 0.084(15) 0.152(18) 0.113(17) -0.006(15) 0.070(15) -0.034(12)
F2F3 0.046(8) 0.116(14) 0.131(18) 0.044(14) -0.021(10) -0.022(8)
F3F3 0.086(12) 0.040(8) 0.17(2) -0.025(11) 0.031(15) -0.014(8)
C3F3 0.033(3) 0.035(3) 0.046(4) -0.008(3) 0.020(3) 0.009(2)
C4F3 0.048(8) 0.057(11) 0.09(2) 0.003(12) 0.041(13) 0.006(8)
F4F3 0.090(15) 0.137(19) 0.107(19) 0.017(15) 0.056(14) 0.028(13)
F5F3 0.024(6) 0.066(9) 0.14(2) 0.017(11) 0.024(10) 0.007(6)
F6F3 0.056(9) 0.040(8) 0.127(18) 0.019(10) 0.025(11) 0.002(6)
O1F4 0.053(5) 0.116(9) 0.139(10) 0.083(8) -0.002(6) -0.008(5)
O2F4 0.044(4) 0.054(4) 0.079(5) 0.027(4) 0.008(4) 0.009(3)
C1F4 0.052(6) 0.055(6) 0.065(7) 0.024(5) 0.010(5) 0.009(5)
C2F4 0.113(14) 0.090(11) 0.091(11) 0.048(9) 0.021(10) 0.011(10)
F1F4 0.162(10) 0.101(7) 0.110(7) 0.068(6) 0.004(7) 0.046(7)
F2F4 0.260(18) 0.145(11) 0.112(9) 0.081(8) 0.084(10) 0.063(11)
F3F4 0.117(9) 0.189(13) 0.111(8) 0.055(8) -0.059(7) -0.014(9)
O1F5 0.076(9) 0.046(5) 0.048(6) 0.003(5) 0.016(5) 0.004(6)
O2F5 0.057(7) 0.046(4) 0.052(4) 0.001(3) -0.004(4) 0.015(4)
C1F5 0.043(7) 0.040(6) 0.050(9) 0.012(6) -0.004(7) 0.013(5)
C2F5 0.092(14) 0.058(10) 0.047(9) 0.012(8) 0.008(8) -0.003(8)
F1F5 0.152(14) 0.175(16) 0.081(9) 0.024(9) -0.004(9) -0.105(13)
F2F5 0.124(11) 0.109(10) 0.104(9) 0.051(8) 0.066(9) 0.049(9)
F3F5 0.135(12) 0.071(8) 0.167(14) 0.056(9) 0.089(11) 0.049(8)
O1F6 0.092(11) 0.037(5) 0.109(17) 0.000(7) 0.070(13) 0.011(6)
O2F6 0.062(5) 0.064(4) 0.065(5) 0.016(3) 0.019(4) 0.032(4)
O3F6 0.09(3) 0.08(3) 0.07(3) 0.03(2) 0.04(2) 0.06(3)
C1F6 0.047(5) 0.047(4) 0.045(4) -0.002(3) 0.010(4) 0.019(4)
C2F6 0.059(11) 0.066(10) 0.053(8) 0.013(7) 0.018(8) 0.037(8)
F1F6 0.129(12) 0.201(16) 0.059(7) 0.029(8) 0.010(7) 0.003(11)
F2F6 0.116(13) 0.094(10) 0.103(12) 0.030(8) 0.051(10) 0.007(9)
F3F6 0.099(11) 0.114(11) 0.107(12) 0.019(9) 0.061(9) 0.064(9)
C3F6 0.047(5) 0.047(4) 0.045(4) -0.002(3) 0.010(4) 0.019(4)
C4F6 0.05(2) 0.07(3) 0.036(18) 0.010(16) 0.005(16) 0.032(18)
F4F6 0.067(16) 0.12(2) 0.11(2) 0.036(15) 0.040(14) 0.025(13)
F5F6 0.089(17) 0.073(15) 0.059(14) -0.015(10) 0.046(12) 0.009(11)
F6F6 0.076(18) 0.077(18) 0.064(16) 0.033(13) 0.039(13) 0.041(14)
O1D1 0.043(4) 0.074(5) 0.081(6) 0.012(4) -0.014(4) 0.005(4)
N1D1 0.050(6) 0.081(7) 0.126(9) -0.019(7) -0.037(6) 0.013(5)
C1D1 0.053(8) 0.065(9) 0.096(10) 0.000(8) -0.033(8) 0.000(7)
C2D1 0.085(13) 0.067(11) 0.181(19) -0.007(13) -0.050(13) 0.008(10)
C3D1 0.048(9) 0.113(15) 0.181(19) -0.016(15) -0.027(12) 0.016(10)
C4D1 0.055(14) 0.073(15) 0.101(16) -0.008(15) -0.020(14) -0.001(14)
C5D1 0.07(2) 0.11(2) 0.15(2) 0.00(2) -0.02(2) -0.01(2)
C6D1 0.06(2) 0.09(2) 0.16(2) -0.03(2) -0.02(2) 0.01(2)
O1D2 0.064(6) 0.035(5) 0.150(14) 0.007(7) 0.000(7) 0.017(5)
C1D2 0.069(8) 0.058(9) 0.084(10) 0.007(7) 0.010(7) 0.024(7)
N1D2 0.097(10) 0.070(9) 0.091(8) 0.013(7) 0.031(7) 0.036(8)
C2D2 0.156(19) 0.035(8) 0.101(10) -0.004(8) 0.020(10) 0.013(11)
C3D2 0.091(11) 0.084(15) 0.141(19) 0.050(14) 0.048(10) 0.039(10)
O1D3 0.064(6) 0.035(5) 0.150(14) 0.007(7) 0.000(7) 0.017(5)
C1D3 0.074(17) 0.036(15) 0.13(2) 0.007(16) 0.019(15) 0.034(14)
N1D3 0.09(2) 0.032(14) 0.12(3) 0.002(15) 0.004(19) 0.025(14)
C2D3 0.10(2) 0.05(3) 0.09(4) 0.02(3) 0.00(2) 0.016(18)
C3D3 0.09(3) 0.10(5) 0.17(6) 0.07(4) 0.02(3) 0.03(3)
O1D4 0.16(3) 0.13(3) 0.13(2) 0.06(2) -0.01(2) 0.00(2)
C1D4 0.11(2) 0.082(18) 0.094(18) 0.025(15) 0.024(13) 0.012(14)
N1D4 0.075(15) 0.069(15) 0.080(15) 0.011(12) 0.017(11) 0.012(12)
C2D4 0.09(2) 0.06(2) 0.091(19) 0.002(18) 0.003(17) 0.017(18)
C3D4 0.09(2) 0.10(3) 0.11(4) 0.04(3) -0.01(2) -0.01(2)
O1D5 0.094(10) 0.068(12) 0.16(2) 0.041(14) 0.042(12) 0.013(10)
C1D5 0.095(10) 0.054(12) 0.073(14) 0.018(10) 0.035(11) 0.012(10)
N1D5 0.085(10) 0.053(10) 0.059(10) 0.001(8) 0.012(8) 0.009(8)
C2D5 0.106(19) 0.063(13) 0.060(12) -0.003(9) 0.010(12) 0.009(13)
C3D5 0.085(10) 0.062(15) 0.066(15) 0.010(12) 0.013(10) 0.012(10)
O1D6 0.161(14) 0.110(11) 0.140(13) 0.034(10) -0.017(11) -0.020(10)
C1D6 0.145(18) 0.117(15) 0.126(16) 0.025(13) 0.006(14) 0.009(14)
N1D6 0.111(12) 0.095(11) 0.083(10) 0.021(8) 0.009(9) 0.058(9)
C2D6 0.12(2) 0.17(2) 0.12(2) -0.034(19) -0.032(17) 0.043(19)
C3D6 0.101(15) 0.086(14) 0.108(16) 0.022(12) 0.012(13) 0.041(12)
O1D7 0.081(7) 0.086(7) 0.108(8) 0.040(6) -0.009(6) 0.002(5)
C1D7 0.064(9) 0.119(14) 0.106(12) 0.007(11) 0.034(8) 0.035(9)
N1D7 0.076(8) 0.082(8) 0.112(10) 0.011(7) 0.046(7) 0.013(6)
C2D7 0.073(10) 0.17(2) 0.124(15) -0.034(14) 0.031(10) 0.037(12)
C3D7 0.16(2) 0.16(2) 0.101(15) 0.040(15) -0.011(14) 0.037(17)
O1D8 0.174(15) 0.197(17) 0.080(8) 0.006(9) 0.024(9) 0.082(12)
C1D8 0.108(12) 0.158(17) 0.062(9) 0.009(10) 0.004(8) 0.024(11)
N1D8 0.116(12) 0.141(14) 0.098(11) 0.005(9) 0.014(8) 0.034(9)
C2D8 0.14(2) 0.21(3) 0.14(2) 0.041(18) 0.053(16) 0.04(2)
C3D8 0.22(3) 0.119(16) 0.137(19) -0.022(12) -0.065(17) 0.061(16)
O1D9 0.057(7) 0.196(16) 0.108(10) -0.040(10) 0.001(7) -0.010(9)
C1D9 0.080(9) 0.132(13) 0.079(10) -0.005(8) -0.004(7) 0.014(9)
N1D9 0.081(8) 0.122(11) 0.079(9) -0.010(7) -0.006(6) 0.015(7)
C2D9 0.14(2) 0.151(18) 0.20(3) -0.039(17) -0.019(18) 0.055(16)
C3D9 0.099(14) 0.136(14) 0.076(11) -0.020(10) -0.017(10) 0.026(11)
O1W 0.151(15) 0.110(13) 0.167(16) 0.049(11) -0.011(11) 0.033(10)
O2W 0.14(4) 0.13(4) 0.12(4) 0.05(3) 0.00(3) -0.04(3)
N1N 0.043(7) 0.040(6) 0.050(9) 0.012(6) -0.004(7) 0.013(5)
O1N 0.076(9) 0.046(5) 0.048(6) 0.003(5) 0.016(5) 0.004(6)
O2N 0.057(7) 0.046(4) 0.052(4) 0.001(3) -0.004(4) 0.015(4)
O3N 0.10(2) 0.044(13) 0.068(16) 0.026(12) 0.024(15) 0.000(13)

loop_
_atom_type_symbol
_atom_type_description
_atom_type_scat_dispersion_real
_atom_type_scat_dispersion_imag
_atom_type_scat_source
C C 0.0033 0.0016 'International Tables Vol C Tables 4.2.6.8 and 6.1.1.4'
H H 0.0000 0.0000 'International Tables Vol C Tables 4.2.6.8 and 6.1.1.4'
Ag Ag -0.8971 1.1015 'International Tables Vol C Tables 4.2.6.8 and 6.1.1.4'
Cl Cl 0.1484 0.1585 'International Tables Vol C Tables 4.2.6.8 and 6.1.1.4'
F F 0.0171 0.0103 'International Tables Vol C Tables 4.2.6.8 and 6.1.1.4'
N N 0.0061 0.0033 'International Tables Vol C Tables 4.2.6.8 and 6.1.1.4'
O O 0.0106 0.0060 'International Tables Vol C Tables 4.2.6.8 and 6.1.1.4'
S S 0.1246 0.1234 'International Tables Vol C Tables 4.2.6.8 and 6.1.1.4'

loop_
_geom_angle_atom_site_label_1
_geom_angle_atom_site_label_2
_geom_angle_atom_site_label_3
_geom_angle
_geom_angle_site_symmetry_1
_geom_angle_site_symmetry_3
Ag6 Cl1 Ag8 97.61(6) . .
Ag6 Cl1 Ag3 100.62(5) . .
Ag8 Cl1 Ag3 140.98(7) . .
Ag6 Cl1 Ag1 143.71(7) . .
Ag8 Cl1 Ag1 91.17(5) . .
Ag3 Cl1 Ag1 94.05(5) . .
Ag6 Cl1 Ag4 147.63(6) . .
Ag8 Cl1 Ag4 85.90(5) . .
Ag3 Cl1 Ag4 60.85(4) . .
Ag1 Cl1 Ag4 67.82(4) . .
Ag6 Cl1 Ag2 94.50(5) . .
Ag8 Cl1 Ag2 143.12(6) . .
Ag3 Cl1 Ag2 69.12(4) . .
Ag1 Cl1 Ag2 60.14(4) . .
Ag4 Cl1 Ag2 101.83(5) . .
Ag6 Cl1 Ag7 61.97(4) . .
Ag8 Cl1 Ag7 61.13(4) . .
Ag3 Cl1 Ag7 98.35(5) . .
Ag1 Cl1 Ag7 148.03(6) . .
Ag4 Cl1 Ag7 92.91(5) . .
Ag2 Cl1 Ag7 151.69(6) . .
Ag6 Cl1 Ag5B 66.60(7) . .
Ag8 Cl1 Ag5B 70.71(7) . .
Ag3 Cl1 Ag5B 148.31(8) . .
Ag1 Cl1 Ag5B 83.61(7) . .
Ag4 Cl1 Ag5B 142.71(8) . .
Ag2 Cl1 Ag5B 82.65(7) . .
Ag7 Cl1 Ag5B 100.12(7) . .
S4 Ag1 S1 163.47(8) . .
S4 Ag1 O1F1 109.30(17) . .
S1 Ag1 O1F1 86.43(17) . .
S4 Ag1 Cl1 91.02(6) . .
S1 Ag1 Cl1 92.33(6) . .
O1F1 Ag1 Cl1 96.02(18) . .
S4 Ag1 Ag2 142.27(6) . .
S1 Ag1 Ag2 51.70(5) . .
O1F1 Ag1 Ag2 54.11(17) . .
Cl1 Ag1 Ag2 61.56(4) . .
S4 Ag1 Ag9 109.70(6) . .
S1 Ag1 Ag9 53.88(5) . .
O1F1 Ag1 Ag9 139.12(16) . .
Cl1 Ag1 Ag9 95.07(4) . .
Ag2 Ag1 Ag9 98.79(3) . .
S4 Ag1 Ag4 46.69(5) . .
S1 Ag1 Ag4 144.95(5) . .
O1F1 Ag1 Ag4 81.74(16) . .
Cl1 Ag1 Ag4 56.62(4) . .
Ag2 Ag1 Ag4 95.58(2) . .
Ag9 Ag1 Ag4 135.79(3) . .
S2 Ag2 S1 168.10(8) . .
S2 Ag2 O1F1 101.69(18) . .
S1 Ag2 O1F1 89.89(18) . .
S2 Ag2 Ag1 131.60(5) . .
S1 Ag2 Ag1 53.34(5) . .
O1F1 Ag2 Ag1 57.37(17) . .
S2 Ag2 Ag11 53.77(5) . .
S1 Ag2 Ag11 114.73(6) . .
O1F1 Ag2 Ag11 155.38(18) . .
Ag1 Ag2 Ag11 138.10(3) . .
S2 Ag2 Cl1 85.08(6) . .
S1 Ag2 Cl1 91.05(6) . .
O1F1 Ag2 Cl1 95.90(17) . .
Ag1 Ag2 Cl1 58.29(4) . .
Ag11 Ag2 Cl1 84.77(4) . .
S2 Ag2 Ag10 116.98(6) . .
S1 Ag2 Ag10 52.26(5) . .
O1F1 Ag2 Ag10 140.09(18) . .
Ag1 Ag2 Ag10 99.18(3) . .
Ag11 Ag2 Ag10 63.66(2) . .
Cl1 Ag2 Ag10 96.82(4) . .
S2 Ag2 Ag3 47.42(5) . .
S1 Ag2 Ag3 136.56(5) . .
O1F1 Ag2 Ag3 71.79(17) . .
Ag1 Ag2 Ag3 84.30(2) . .
Ag11 Ag2 Ag3 89.28(2) . .
Cl1 Ag2 Ag3 53.88(4) . .
Ag10 Ag2 Ag3 143.16(3) . .
O2F1 Ag3 S2 100.7(2) . .
O2F1 Ag3 S3 97.0(2) . .
S2 Ag3 S3 161.64(8) . .
O2F1 Ag3 Cl1 111.6(3) . .
S2 Ag3 Cl1 86.29(6) . .
S3 Ag3 Cl1 91.73(6) . .
O2F1 Ag3 Ag4 73.8(3) . .
S2 Ag3 Ag4 139.10(5) . .
S3 Ag3 Ag4 51.67(5) . .
Cl1 Ag3 Ag4 60.40(4) . .
O2F1 Ag3 Ag13 142.42(18) . .
S2 Ag3 Ag13 109.03(5) . .
S3 Ag3 Ag13 52.81(5) . .
Cl1 Ag3 Ag13 93.14(4) . .
Ag4 Ag3 Ag13 96.68(2) . .
O2F1 Ag3 Ag12 147.5(3) . .
S2 Ag3 Ag12 50.78(5) . .
S3 Ag3 Ag12 110.87(6) . .
Cl1 Ag3 Ag12 84.60(4) . .
Ag4 Ag3 Ag12 136.93(3) . .
Ag13 Ag3 Ag12 58.51(2) . .
O2F1 Ag3 Ag2 80.79(18) . .
S2 Ag3 Ag2 45.70(5) . .
S3 Ag3 Ag2 143.85(5) . .
Cl1 Ag3 Ag2 56.99(4) . .
Ag4 Ag3 Ag2 93.97(2) . .
Ag13 Ag3 Ag2 136.70(3) . .
Ag12 Ag3 Ag2 85.81(2) . .
S4 Ag4 S3 172.72(7) . .
S4 Ag4 Cl1 90.13(6) . .
S3 Ag4 Cl1 92.27(6) . .
S4 Ag4 Ag3 132.38(5) . .
S3 Ag4 Ag3 54.28(5) . .
Cl1 Ag4 Ag3 58.76(4) . .
S4 Ag4 Ag15 55.62(5) . .
S3 Ag4 Ag15 117.37(6) . .
Cl1 Ag4 Ag15 92.44(4) . .
Ag3 Ag4 Ag15 146.80(3) . .
S4 Ag4 Ag14 118.35(5) . .
S3 Ag4 Ag14 54.40(5) . .
Cl1 Ag4 Ag14 102.72(4) . .
Ag3 Ag4 Ag14 104.10(3) . .
Ag15 Ag4 Ag14 63.69(2) . .
S4 Ag4 Ag1 46.69(5) . .
S3 Ag4 Ag1 139.35(5) . .
Cl1 Ag4 Ag1 55.56(4) . .
Ag3 Ag4 Ag1 85.90(2) . .
Ag15 Ag4 Ag1 90.68(2) . .
Ag14 Ag4 Ag1 147.09(3) . .
S5 Ag5A S6 168.03(12) . .
S5 Ag5A Ag9 52.02(7) . .
S6 Ag5A Ag9 122.91(9) . .
S5 Ag5A Ag6 124.23(11) . .
S6 Ag5A Ag6 49.36(6) . .
Ag9 Ag5A Ag6 134.39(7) . .
S5 Ag5A Ag10 127.21(9) . .
S6 Ag5A Ag10 48.37(6) . .
Ag9 Ag5A Ag10 75.34(5) . .
Ag6 Ag5A Ag10 88.10(5) . .
S5 Ag5A Ag8 44.96(7) . .
S6 Ag5A Ag8 127.60(10) . .
Ag9 Ag5A Ag8 83.28(5) . .
Ag6 Ag5A Ag8 79.30(6) . .
Ag10 Ag5A Ag8 135.07(7) . .
O2N Ag5B S6 98.4(8) . .
O2N Ag5B S5 115.6(7) . .
S6 Ag5B S5 144.90(19) . .
O2N Ag5B Ag9 81.5(8) . .
S6 Ag5B Ag9 129.36(15) . .
S5 Ag5B Ag9 53.47(8) . .
O2N Ag5B Ag10 66.9(9) . .
S6 Ag5B Ag10 52.94(8) . .
S5 Ag5B Ag10 132.55(15) . .
Ag9 Ag5B Ag10 82.37(9) . .
O2N Ag5B Cl1 148.5(9) . .
S6 Ag5B Cl1 74.01(10) . .
S5 Ag5B Cl1 72.42(11) . .
Ag9 Ag5B Cl1 80.46(9) . .
Ag10 Ag5B Cl1 85.19(9) . .
S7 Ag6 S6 163.35(7) . .
S7 Ag6 O1F6 103.8(4) . .
S6 Ag6 O1F6 90.7(4) . .
S7 Ag6 Cl1 90.88(6) . .
S6 Ag6 Cl1 94.67(6) . .
O1F6 Ag6 Cl1 99.5(6) . .
S7 Ag6 Ag11 111.01(5) . .
S6 Ag6 Ag11 53.48(5) . .
O1F6 Ag6 Ag11 143.8(4) . .
Cl1 Ag6 Ag11 89.47(4) . .
S7 Ag6 Ag7 50.96(5) . .
S6 Ag6 Ag7 145.09(5) . .
O1F6 Ag6 Ag7 66.3(5) . .
Cl1 Ag6 Ag7 65.71(4) . .
Ag11 Ag6 Ag7 146.46(3) . .
S7 Ag6 Ag12 50.56(5) . .
S6 Ag6 Ag12 114.02(5) . .
O1F6 Ag6 Ag12 154.0(4) . .
Cl1 Ag6 Ag12 86.89(4) . .
Ag11 Ag6 Ag12 60.60(2) . .
Ag7 Ag6 Ag12 94.32(3) . .
S7 Ag6 Ag5A 147.08(6) . .
S6 Ag6 Ag5A 48.13(6) . .
O1F6 Ag6 Ag5A 61.3(5) . .
Cl1 Ag6 Ag5A 65.33(5) . .
Ag11 Ag6 Ag5A 92.07(4) . .
Ag7 Ag6 Ag5A 96.99(5) . .
Ag12 Ag6 Ag5A 141.87(4) . .
O2F6 Ag7 S8 101.46(19) . .
O2F6 Ag7 S7 107.57(19) . .
S8 Ag7 S7 150.79(8) . .
O2F6 Ag7 Ag8 87.8(2) . .
S8 Ag7 Ag8 50.64(5) . .
S7 Ag7 Ag8 132.57(5) . .
O2F6 Ag7 Ag6 88.58(17) . .
S8 Ag7 Ag6 134.23(5) . .
S7 Ag7 Ag6 51.21(5) . .
Ag8 Ag7 Ag6 85.89(3) . .
O2F6 Ag7 Cl1 121.74(19) . .
S8 Ag7 Cl1 85.87(5) . .
S7 Ag7 Cl1 81.73(5) . .
Ag8 Ag7 Cl1 53.20(3) . .
Ag6 Ag7 Cl1 52.31(3) . .
O2F6 Ag7 Ag13 145.4(2) . .
S8 Ag7 Ag13 107.50(6) . .
S7 Ag7 Ag13 44.24(5) . .
Ag8 Ag7 Ag13 125.33(3) . .
Ag6 Ag7 Ag13 84.65(2) . .
Cl1 Ag7 Ag13 79.45(4) . .
O2F6 Ag7 Ag14 136.20(17) . .
S8 Ag7 Ag14 40.56(6) . .
S7 Ag7 Ag14 111.40(6) . .
Ag8 Ag7 Ag14 80.47(2) . .
Ag6 Ag7 Ag14 131.82(3) . .
Cl1 Ag7 Ag14 83.51(4) . .
Ag13 Ag7 Ag14 67.25(2) . .
S5 Ag8 S8 168.68(7) . .
S5 Ag8 Cl1 94.96(6) . .
S8 Ag8 Cl1 95.62(6) . .
S5 Ag8 Ag15 118.27(6) . .
S8 Ag8 Ag15 56.16(5) . .
Cl1 Ag8 Ag15 97.70(4) . .
S5 Ag8 Ag7 137.86(6) . .
S8 Ag8 Ag7 51.46(5) . .
Cl1 Ag8 Ag7 65.67(4) . .
Ag15 Ag8 Ag7 101.81(3) . .
S5 Ag8 Ag5A 44.07(7) . .
S8 Ag8 Ag5A 146.26(6) . .
Cl1 Ag8 Ag5A 63.21(5) . .
Ag15 Ag8 Ag5A 146.55(4) . .
Ag7 Ag8 Ag5A 94.88(4) . .
N1A Ag9 O1F5 87.7(4) . .
N1A Ag9 S5 117.0(2) . .
O1F5 Ag9 S5 112.2(3) . .
N1A Ag9 S1 116.4(2) . .
O1F5 Ag9 S1 93.1(3) . .
S5 Ag9 S1 120.99(7) . .
N1A Ag9 Ag5B 158.0(2) . .
S5 Ag9 Ag5B 54.28(9) . .
S1 Ag9 Ag5B 82.16(8) . .
N1A Ag9 Ag1 102.8(2) . .
O1F5 Ag9 Ag1 145.5(3) . .
S5 Ag9 Ag1 92.41(6) . .
S1 Ag9 Ag1 52.66(5) . .
Ag5B Ag9 Ag1 97.92(8) . .
N1A Ag9 Ag5A 161.2(2) . .
O1F5 Ag9 Ag5A 90.0(3) . .
S5 Ag9 Ag5A 47.45(7) . .
S1 Ag9 Ag5A 82.31(5) . .
Ag1 Ag9 Ag5A 89.54(5) . .
N1A Ag9 Ag10 139.9(2) . .
O1F5 Ag9 Ag10 68.5(3) . .
S5 Ag9 Ag10 102.08(6) . .
S1 Ag9 Ag10 38.81(5) . .
Ag5B Ag9 Ag10 49.68(7) . .
Ag1 Ag9 Ag10 83.34(2) . .
Ag5A Ag9 Ag10 54.72(4) . .
N2B Ag10 S6 128.56(19) 1_545 .
N2B Ag10 S1 115.91(19) 1_545 .
S6 Ag10 S1 113.35(6) . .
N2B Ag10 Ag5B 125.3(2) 1_545 .
S6 Ag10 Ag5B 51.20(8) . .
S1 Ag10 Ag5B 80.32(8) . .
N2B Ag10 O1F2 78.3(2) 1_545 .
S6 Ag10 O1F2 100.78(14) . .
S1 Ag10 O1F2 107.18(15) . .
Ag5B Ag10 O1F2 150.18(15) . .
N2B Ag10 Ag2 137.9(2) 1_545 .
S6 Ag10 Ag2 86.91(5) . .
S1 Ag10 Ag2 49.17(5) . .
Ag5B Ag10 Ag2 93.47(8) . .
O1F2 Ag10 Ag2 72.58(14) . .
N2B Ag10 Ag11 126.3(2) 1_545 .
S6 Ag10 Ag11 49.68(5) . .
S1 Ag10 Ag11 104.27(5) . .
Ag5B Ag10 Ag11 94.17(7) . .
O1F2 Ag10 Ag11 56.09(13) . .
Ag2 Ag10 Ag11 56.09(2) . .
N2B Ag10 Ag5A 134.5(2) 1_545 .
S6 Ag10 Ag5A 46.49(5) . .
S1 Ag10 Ag5A 77.93(6) . .
O1F2 Ag10 Ag5A 142.03(14) . .
Ag2 Ag10 Ag5A 85.11(5) . .
Ag11 Ag10 Ag5A 86.00(4) . .
N2B Ag10 O2F5 82.9(4) 1_545 .
S6 Ag10 O2F5 79.1(2) . .
S1 Ag10 O2F5 95.0(3) . .
O1F2 Ag10 O2F5 155.5(3) . .
Ag2 Ag10 O2F5 131.5(3) . .
Ag11 Ag10 O2F5 128.8(2) . .
Ag5A Ag10 O2F5 52.0(3) . .
N2B Ag10 Ag9 113.6(2) 1_545 .
S6 Ag10 Ag9 95.91(5) . .
S1 Ag10 Ag9 38.52(5) . .
Ag5B Ag10 Ag9 47.95(7) . .
O1F2 Ag10 Ag9 145.68(14) . .
Ag2 Ag10 Ag9 78.67(2) . .
Ag11 Ag10 Ag9 120.02(2) . .
Ag5A Ag10 Ag9 49.94(4) . .
O2F5 Ag10 Ag9 57.3(3) . .
O2F2 Ag11 S6 107.7(2) . .
O2F2 Ag11 S2 119.0(2) . .
S6 Ag11 S2 130.25(6) . .
O2F2 Ag11 O1D1 80.0(2) . .
S6 Ag11 O1D1 112.99(19) . .
S2 Ag11 O1D1 92.1(2) . .
O2F2 Ag11 Ag6 143.0(2) . .
S6 Ag11 Ag6 52.40(4) . .
S2 Ag11 Ag6 93.38(5) . .
O1D1 Ag11 Ag6 81.45(16) . .
O2F2 Ag11 Ag2 123.11(18) . .
S6 Ag11 Ag2 89.88(5) . .
S2 Ag11 Ag2 51.06(5) . .
O1D1 Ag11 Ag2 141.93(18) . .
Ag6 Ag11 Ag2 90.51(2) . .
O2F2 Ag11 Ag12 123.44(18) . .
S6 Ag11 Ag12 114.62(5) . .
S2 Ag11 Ag12 51.36(5) . .
O1D1 Ag11 Ag12 50.08(17) . .
Ag6 Ag11 Ag12 62.27(2) . .
Ag2 Ag11 Ag12 93.32(3) . .
O2F2 Ag11 Ag10 90.95(17) . .
S6 Ag11 Ag10 49.49(4) . .
S2 Ag11 Ag10 110.90(5) . .
O1D1 Ag11 Ag10 156.80(19) . .
Ag6 Ag11 Ag10 93.78(3) . .
Ag2 Ag11 Ag10 60.25(2) . .
Ag12 Ag11 Ag10 145.33(3) . .
O1F3 Ag12 S7 115.4(5) . .
O3F3 Ag12 S7 123.1(4) . .
O1F3 Ag12 S2 111.8(5) . .
O3F3 Ag12 S2 100.6(5) . .
S7 Ag12 S2 127.18(6) . .
O1F3 Ag12 O1D1 84.5(4) . .
O3F3 Ag12 O1D1 91.1(5) . .
S7 Ag12 O1D1 105.9(2) . .
S2 Ag12 O1D1 100.8(2) . .
O1F3 Ag12 Ag13 87.1(4) . .
O3F3 Ag12 Ag13 86.4(4) . .
S7 Ag12 Ag13 52.57(5) . .
S2 Ag12 Ag13 109.32(5) . .
O1D1 Ag12 Ag13 149.7(2) . .
O1F3 Ag12 Ag11 130.8(4) . .
O3F3 Ag12 Ag11 127.9(4) . .
S7 Ag12 Ag11 107.10(5) . .
S2 Ag12 Ag11 51.73(5) . .
O1D1 Ag12 Ag11 60.1(2) . .
Ag13 Ag12 Ag11 140.41(3) . .
O1F3 Ag12 Ag3 111.7(4) . .
O3F3 Ag12 Ag3 101.3(5) . .
S7 Ag12 Ag3 89.84(5) . .
S2 Ag12 Ag3 50.59(5) . .
O1D1 Ag12 Ag3 150.3(2) . .
Ag13 Ag12 Ag3 59.00(2) . .
Ag11 Ag12 Ag3 91.50(2) . .
O1F3 Ag12 Ag6 157.0(5) . .
O3F3 Ag12 Ag6 169.1(5) . .
S7 Ag12 Ag6 50.11(5) . .
S2 Ag12 Ag6 89.84(5) . .
O1D1 Ag12 Ag6 83.69(19) . .
Ag13 Ag12 Ag6 93.19(3) . .
Ag11 Ag12 Ag6 57.13(2) . .
Ag3 Ag12 Ag6 87.80(2) . .
N1B Ag13 O2F3 86.1(3) . .
N1B Ag13 S7 114.6(2) . .
O2F3 Ag13 S7 114.33(18) . .
N1B Ag13 S3 103.1(2) . .
O2F3 Ag13 S3 113.38(19) . .
S7 Ag13 S3 119.82(7) . .
N1B Ag13 Ag12 141.5(2) . .
O2F3 Ag13 Ag12 72.58(16) . .
S7 Ag13 Ag12 52.29(5) . .
S3 Ag13 Ag12 114.64(5) . .
N1B Ag13 Ag3 151.7(2) . .
O2F3 Ag13 Ag3 91.20(17) . .
S7 Ag13 Ag3 92.14(5) . .
S3 Ag13 Ag3 52.64(5) . .
Ag12 Ag13 Ag3 62.49(2) . .
N1B Ag13 Ag7 104.5(2) . .
O2F3 Ag13 Ag7 157.71(17) . .
S7 Ag13 Ag7 43.47(4) . .
S3 Ag13 Ag7 83.73(5) . .
Ag12 Ag13 Ag7 87.55(2) . .
Ag3 Ag13 Ag7 88.33(2) . .
N1B Ag13 Ag14 83.6(2) . .
O2F3 Ag13 Ag14 142.79(18) . .
S7 Ag13 Ag14 102.47(5) . .
S3 Ag13 Ag14 36.55(5) . .
Ag12 Ag13 Ag14 132.13(2) . .
Ag3 Ag13 Ag14 81.77(2) . .
Ag7 Ag13 Ag14 59.08(2) . .
O1F4 Ag14 O1D3 70.0(11) . .
O1F4 Ag14 S8 126.4(2) . .
O1D3 Ag14 S8 121.7(13) . .
O1F4 Ag14 O1D2 87.7(5) . .
S8 Ag14 O1D2 99.1(4) . .
O1F4 Ag14 S3 109.9(3) . .
O1D3 Ag14 S3 112.8(10) . .
S8 Ag14 S3 110.51(7) . .
O1D2 Ag14 S3 122.1(3) . .
O1F4 Ag14 Ag4 95.4(4) . .
O1D3 Ag14 Ag4 154.1(13) . .
S8 Ag14 Ag4 84.22(5) . .
O1D2 Ag14 Ag4 172.9(3) . .
S3 Ag14 Ag4 50.78(5) . .
O1F4 Ag14 Ag15 83.4(3) . .
O1D3 Ag14 Ag15 136.9(9) . .
S8 Ag14 Ag15 51.57(4) . .
O1D2 Ag14 Ag15 129.2(3) . .
S3 Ag14 Ag15 107.79(5) . .
Ag4 Ag14 Ag15 57.62(2) . .
O1F4 Ag14 Ag7 165.5(2) . .
O1D3 Ag14 Ag7 118.4(12) . .
S8 Ag14 Ag7 39.52(4) . .
O1D2 Ag14 Ag7 97.7(4) . .
S3 Ag14 Ag7 78.64(5) . .
Ag4 Ag14 Ag7 80.86(2) . .
Ag15 Ag14 Ag7 82.80(2) . .
O1F4 Ag14 Ag13 139.3(2) . .
O1D3 Ag14 Ag13 99.9(9) . .
S8 Ag14 Ag13 92.95(5) . .
O1D2 Ag14 Ag13 96.5(3) . .
S3 Ag14 Ag13 36.06(5) . .
Ag4 Ag14 Ag13 76.96(2) . .
Ag15 Ag14 Ag13 121.77(2) . .
Ag7 Ag14 Ag13 53.676(18) . .
N2A Ag15 O2F4 85.2(3) 2_456 .
N2A Ag15 S8 127.3(2) 2_456 .
O2F4 Ag15 S8 103.9(2) . .
N2A Ag15 S4 95.41(19) 2_456 .
O2F4 Ag15 S4 114.8(2) . .
S8 Ag15 S4 124.32(6) . .
N2A Ag15 Ag8 103.6(2) 2_456 .
O2F4 Ag15 Ag8 155.3(2) . .
S8 Ag15 Ag8 52.40(5) . .
S4 Ag15 Ag8 87.64(5) . .
N2A Ag15 Ag4 145.17(19) 2_456 .
O2F4 Ag15 Ag4 102.39(18) . .
S8 Ag15 Ag4 84.35(5) . .
S4 Ag15 Ag4 50.36(5) . .
Ag8 Ag15 Ag4 83.70(2) . .
N2A Ag15 Ag14 150.7(2) 2_456 .
O2F4 Ag15 Ag14 69.52(19) . .
S8 Ag15 Ag14 50.56(6) . .
S4 Ag15 Ag14 108.26(5) . .
Ag8 Ag15 Ag14 94.61(3) . .
Ag4 Ag15 Ag14 58.69(2) . .
C11T S1 Ag2 110.9(3) . .
C11T S1 Ag1 108.2(3) . .
Ag2 S1 Ag1 74.96(6) . .
C11T S1 Ag9 111.4(3) . .
Ag2 S1 Ag9 133.08(8) . .
Ag1 S1 Ag9 73.46(6) . .
C11T S1 Ag10 112.6(2) . .
Ag2 S1 Ag10 78.57(6) . .
Ag1 S1 Ag10 137.04(8) . .
Ag9 S1 Ag10 102.67(8) . .
C13T C11T C14T 111.2(8) . .
C13T C11T C12T 110.7(8) . .
C14T C11T C12T 111.8(9) . .
C13T C11T S1 106.9(6) . .
C14T C11T S1 107.4(6) . .
C12T C11T S1 108.7(5) . .
C11T C12T H12A 109.5 . .
C11T C12T H12B 109.5 . .
H12A C12T H12B 109.5 . .
C11T C12T H12C 109.5 . .
H12A C12T H12C 109.5 . .
H12B C12T H12C 109.5 . .
C11T C13T H13A 109.5 . .
C11T C13T H13B 109.5 . .
H13A C13T H13B 109.5 . .
C11T C13T H13C 109.5 . .
H13A C13T H13C 109.5 . .
H13B C13T H13C 109.5 . .
C11T C14T H14A 109.5 . .
C11T C14T H14B 109.5 . .
H14A C14T H14B 109.5 . .
C11T C14T H14C 109.5 . .
H14A C14T H14C 109.5 . .
H14B C14T H14C 109.5 . .
C21T S2 Ag2 113.7(3) . .
C21T S2 Ag3 117.3(3) . .
Ag2 S2 Ag3 86.88(6) . .
C21T S2 Ag12 115.7(3) . .
Ag2 S2 Ag12 129.79(8) . .
Ag3 S2 Ag12 78.62(6) . .
C21T S2 Ag11 114.6(3) . .
Ag2 S2 Ag11 75.17(6) . .
Ag3 S2 Ag11 127.99(8) . .
Ag12 S2 Ag11 76.91(7) . .
C22T C21T C23T 110.9(8) . .
C22T C21T C24T 111.1(9) . .
C23T C21T C24T 110.8(8) . .
C22T C21T S2 109.1(6) . .
C23T C21T S2 107.8(6) . .
C24T C21T S2 107.0(6) . .
C21T C22T H22A 109.5 . .
C21T C22T H22B 109.5 . .
H22A C22T H22B 109.5 . .
C21T C22T H22C 109.5 . .
H22A C22T H22C 109.5 . .
H22B C22T H22C 109.5 . .
C21T C23T H23A 109.5 . .
C21T C23T H23B 109.5 . .
H23A C23T H23B 109.5 . .
C21T C23T H23C 109.5 . .
H23A C23T H23C 109.5 . .
H23B C23T H23C 109.5 . .
C21T C24T H24A 109.5 . .
C21T C24T H24B 109.5 . .
H24A C24T H24B 109.5 . .
C21T C24T H24C 109.5 . .
H24A C24T H24C 109.5 . .
H24B C24T H24C 109.5 . .
C31T S3 Ag4 111.5(3) . .
C31T S3 Ag3 108.0(3) . .
Ag4 S3 Ag3 74.05(6) . .
C31T S3 Ag13 113.5(3) . .
Ag4 S3 Ag13 130.92(9) . .
Ag3 S3 Ag13 74.54(6) . .
C31T S3 Ag14 108.6(3) . .
Ag4 S3 Ag14 74.83(6) . .
Ag3 S3 Ag14 138.46(9) . .
Ag13 S3 Ag14 107.39(9) . .
C34T C31T C33T 109.3(9) . .
C34T C31T C32T 112.9(9) . .
C33T C31T C32T 112.4(10) . .
C34T C31T S3 109.0(6) . .
C33T C31T S3 106.3(7) . .
C32T C31T S3 106.8(6) . .
C31T C32T H32A 109.5 . .
C31T C32T H32B 109.5 . .
H32A C32T H32B 109.5 . .
C31T C32T H32C 109.5 . .
H32A C32T H32C 109.5 . .
H32B C32T H32C 109.5 . .
C31T C33T H33A 109.5 . .
C31T C33T H33B 109.5 . .
H33A C33T H33B 109.5 . .
C31T C33T H33C 109.5 . .
H33A C33T H33C 109.5 . .
H33B C33T H33C 109.5 . .
C31T C34T H34A 109.5 . .
C31T C34T H34B 109.5 . .
H34A C34T H34B 109.5 . .
C31T C34T H34C 109.5 . .
H34A C34T H34C 109.5 . .
H34B C34T H34C 109.5 . .
C41T S4 Ag1 115.8(3) . .
C41T S4 Ag4 105.7(3) . .
Ag1 S4 Ag4 86.61(7) . .
C41T S4 Ag15 115.3(3) . .
Ag1 S4 Ag15 128.44(8) . .
Ag4 S4 Ag15 74.02(6) . .
C43T C41T C42T 113.1(11) . .
C43T C41T C44T 108.9(10) . .
C42T C41T C44T 110.7(10) . .
C43T C41T S4 107.0(8) . .
C42T C41T S4 107.7(6) . .
C44T C41T S4 109.3(7) . .
C41T C42T H42A 109.5 . .
C41T C42T H42B 109.5 . .
H42A C42T H42B 109.5 . .
C41T C42T H42C 109.5 . .
H42A C42T H42C 109.5 . .
H42B C42T H42C 109.5 . .
C41T C43T H43A 109.5 . .
C41T C43T H43B 109.5 . .
H43A C43T H43B 109.5 . .
C41T C43T H43C 109.5 . .
H43A C43T H43C 109.5 . .
H43B C43T H43C 109.5 . .
C41T C44T H44A 109.5 . .
C41T C44T H44B 109.5 . .
H44A C44T H44B 109.5 . .
C41T C44T H44C 109.5 . .
H44A C44T H44C 109.5 . .
H44B C44T H44C 109.5 . .
C51T S5 Ag5A 111.6(3) . .
C51T S5 Ag8 113.5(3) . .
Ag5A S5 Ag8 90.98(10) . .
C51T S5 Ag9 120.6(3) . .
Ag5A S5 Ag9 80.53(9) . .
Ag8 S5 Ag9 124.52(10) . .
C51T S5 Ag5B 106.3(3) . .
Ag8 S5 Ag5B 104.35(12) . .
Ag9 S5 Ag5B 72.25(10) . .
C52T C51T C53T 112.8(12) . .
C56T C51T C55T 113(3) . .
C56T C51T C57T 118(4) . .
C55T C51T C57T 103(3) . .
C52T C51T C54T 108.8(12) . .
C53T C51T C54T 113.7(13) . .
C52T C51T S5 106.3(8) . .
C56T C51T S5 113(3) . .
C53T C51T S5 107.6(7) . .
C55T C51T S5 109(2) . .
C57T C51T S5 99(2) . .
C54T C51T S5 107.2(8) . .
C51T C52T H52A 109.5 . .
C51T C52T H52B 109.5 . .
H52A C52T H52B 109.5 . .
C51T C52T H52C 109.5 . .
H52A C52T H52C 109.5 . .
H52B C52T H52C 109.5 . .
C51T C53T H53A 109.5 . .
C51T C53T H53B 109.5 . .
H53A C53T H53B 109.5 . .
C51T C53T H53C 109.5 . .
H53A C53T H53C 109.5 . .
H53B C53T H53C 109.5 . .
C51T C54T H54A 109.5 . .
C51T C54T H54B 109.5 . .
H54A C54T H54B 109.5 . .
C51T C54T H54C 109.5 . .
H54A C54T H54C 109.5 . .
H54B C54T H54C 109.5 . .
C51T C55T H55A 109.5 . .
C51T C55T H55B 109.5 . .
H55A C55T H55B 109.5 . .
C51T C55T H55C 109.5 . .
H55A C55T H55C 109.5 . .
H55B C55T H55C 109.5 . .
C51T C56T H56A 109.5 . .
C51T C56T H56B 109.5 . .
H56A C56T H56B 109.5 . .
C51T C56T H56C 109.5 . .
H56A C56T H56C 109.5 . .
H56B C56T H56C 109.5 . .
C51T C57T H57A 109.6 . .
C51T C57T H57B 109.7 . .
H57A C57T H57B 109.5 . .
C51T C57T H57C 109.1 . .
H57A C57T H57C 109.5 . .
H57B C57T H57C 109.5 . .
C61T S6 Ag5A 115.3(3) . .
C61T S6 Ag5B 109.3(3) . .
C61T S6 Ag6 110.8(2) . .
Ag5A S6 Ag6 82.52(9) . .
Ag5B S6 Ag6 96.60(12) . .
C61T S6 Ag10 115.3(2) . .
Ag5A S6 Ag10 85.14(8) . .
Ag5B S6 Ag10 75.86(10) . .
Ag6 S6 Ag10 133.23(8) . .
C61T S6 Ag11 113.2(3) . .
Ag5A S6 Ag11 130.91(9) . .
Ag5B S6 Ag11 137.00(12) . .
Ag6 S6 Ag11 74.11(5) . .
Ag10 S6 Ag11 80.82(6) . .
C62T C61T C63T 110.2(8) . .
C62T C61T C64T 112.5(9) . .
C63T C61T C64T 111.1(8) . .
C62T C61T S6 108.3(6) . .
C63T C61T S6 108.3(6) . .
C64T C61T S6 106.3(6) . .
C61T C62T H62A 109.5 . .
C61T C62T H62B 109.5 . .
H62A C62T H62B 109.5 . .
C61T C62T H62C 109.5 . .
H62A C62T H62C 109.5 . .
H62B C62T H62C 109.5 . .
C61T C63T H63A 109.5 . .
C61T C63T H63B 109.5 . .
H63A C63T H63B 109.5 . .
C61T C63T H63C 109.5 . .
H63A C63T H63C 109.5 . .
H63B C63T H63C 109.5 . .
C61T C64T H64A 109.5 . .
C61T C64T H64B 109.5 . .
H64A C64T H64B 109.5 . .
C61T C64T H64C 109.5 . .
H64A C64T H64C 109.5 . .
H64B C64T H64C 109.5 . .
C71T S7 Ag7 112.4(3) . .
C71T S7 Ag6 115.5(3) . .
Ag7 S7 Ag6 77.83(6) . .
C71T S7 Ag12 111.0(3) . .
Ag7 S7 Ag12 136.25(8) . .
Ag6 S7 Ag12 79.33(6) . .
C71T S7 Ag13 113.3(3) . .
Ag7 S7 Ag13 92.30(7) . .
Ag6 S7 Ag13 130.33(8) . .
Ag12 S7 Ag13 75.14(6) . .
C72T C71T C74T 113.7(11) . .
C72T C71T C73T 111.0(10) . .
C74T C71T C73T 109.7(9) . .
C72T C71T S7 107.2(6) . .
C74T C71T S7 106.9(6) . .
C73T C71T S7 108.1(6) . .
C71T C72T H72A 109.5 . .
C71T C72T H72B 109.5 . .
H72A C72T H72B 109.5 . .
C71T C72T H72C 109.5 . .
H72A C72T H72C 109.5 . .
H72B C72T H72C 109.5 . .
C71T C73T H73A 109.5 . .
C71T C73T H73B 109.5 . .
H73A C73T H73B 109.5 . .
C71T C73T H73C 109.5 . .
H73A C73T H73C 109.5 . .
H73B C73T H73C 109.5 . .
C71T C74T H74A 109.5 . .
C71T C74T H74B 109.5 . .
H74A C74T H74B 109.5 . .
C71T C74T H74C 109.5 . .
H74A C74T H74C 109.5 . .
H74B C74T H74C 109.5 . .
C81T S8 Ag8 112.2(3) . .
C81T S8 Ag7 111.1(3) . .
Ag8 S8 Ag7 77.90(6) . .
C81T S8 Ag14 114.9(3) . .
Ag8 S8 Ag14 129.94(8) . .
Ag7 S8 Ag14 99.92(7) . .
C81T S8 Ag15 109.3(2) . .
Ag8 S8 Ag15 71.44(5) . .
Ag7 S8 Ag15 136.08(8) . .
Ag14 S8 Ag15 77.87(7) . .
C82T C81T C84T 113.5(9) . .
C82T C81T C83T 109.8(10) . .
C84T C81T C83T 109.9(10) . .
C82T C81T S8 107.7(7) . .
C84T C81T S8 107.2(6) . .
C83T C81T S8 108.5(6) . .
C81T C82T H82A 109.5 . .
C81T C82T H82B 109.5 . .
H82A C82T H82B 109.5 . .
C81T C82T H82C 109.5 . .
H82A C82T H82C 109.5 . .
H82B C82T H82C 109.5 . .
C81T C83T H83A 109.5 . .
C81T C83T H83B 109.5 . .
H83A C83T H83B 109.5 . .
C81T C83T H83C 109.5 . .
H83A C83T H83C 109.5 . .
H83B C83T H83C 109.5 . .
C81T C84T H84A 109.5 . .
C81T C84T H84B 109.5 . .
H84A C84T H84B 109.5 . .
C81T C84T H84C 109.5 . .
H84A C84T H84C 109.5 . .
H84B C84T H84C 109.5 . .
C1A N1A C5A 117.6(8) . .
C1A N1A Ag9 121.6(6) . .
C5A N1A Ag9 120.7(7) . .
N1A C1A C2A 122.6(10) . .
N1A C1A H1A 118.7 . .
C2A C1A H1A 118.7 . .
C3A C2A C1A 119.9(10) . .
C3A C2A H2A 120.1 . .
C1A C2A H2A 120.1 . .
C2A C3A C4A 117.5(8) . .
C2A C3A C8A 121.9(9) . .
C4A C3A C8A 120.6(8) . .
C3A C4A C5A 119.1(9) . .
C3A C4A H4A 120.4 . .
C5A C4A H4A 120.4 . .
N1A C5A C4A 123.2(11) . .
N1A C5A H5A 118.4 . .
C4A C5A H5A 118.4 . .
N2A C6A C7A 123.7(9) . .
N2A C6A H6A 118.1 . .
C7A C6A H6A 118.1 . .
C6A C7A C8A 118.9(9) . .
C6A C7A H7A 120.5 . .
C8A C7A H7A 120.5 . .
C7A C8A C9A 117.2(8) . .
C7A C8A C3A 120.9(9) . .
C9A C8A C3A 121.9(8) . .
C10A C9A C8A 118.8(9) . .
C10A C9A H9A 120.6 . .
C8A C9A H9A 120.6 . .
N2A C10A C9A 123.6(9) . .
N2A C10A H10A 118.2 . .
C9A C10A H10A 118.2 . .
C6A N2A C10A 117.6(8) . .
C6A N2A Ag15 118.9(6) . 2_456
C10A N2A Ag15 119.1(6) . 2_456
C5B N1B C1B 117.4(7) . .
C5B N1B Ag13 119.4(6) . .
C1B N1B Ag13 122.5(6) . .
N1B C1B C2B 124.2(9) . .
N1B C1B H1B 117.9 . .
C2B C1B H1B 117.9 . .
C1B C2B C3B 118.2(9) . .
C1B C2B H2B 120.9 . .
C3B C2B H2B 120.9 . .
C4B C3B C2B 117.7(8) . .
C4B C3B C8B 121.8(8) . .
C2B C3B C8B 120.6(8) . .
C3B C4B C5B 119.5(9) . .
C3B C4B H4B 120.2 . .
C5B C4B H4B 120.2 . .
N1B C5B C4B 123.0(9) . .
N1B C5B H5B 118.5 . .
C4B C5B H5B 118.5 . .
N2B C6B C7B 123.2(8) . .
N2B C6B H6B 118.4 . .
C7B C6B H6B 118.4 . .
C6B C7B C8B 119.2(8) . .
C6B C7B H7B 120.4 . .
C8B C7B H7B 120.4 . .
C9B C8B C7B 116.8(7) . .
C9B C8B C3B 121.9(8) . .
C7B C8B C3B 121.4(8) . .
C8B C9B C10B 120.0(9) . .
C8B C9B H9B 120.0 . .
C10B C9B H9B 120.0 . .
N2B C10B C9B 123.2(9) . .
N2B C10B H10B 118.4 . .
C9B C10B H10B 118.4 . .
C10B N2B C6B 117.7(7) . .
C10B N2B Ag10 121.9(6) . 1_565
C6B N2B Ag10 119.8(6) . 1_565
C1F1 O1F1 Ag2 123.2(7) . .
C1F1 O1F1 Ag1 131.9(7) . .
Ag2 O1F1 Ag1 68.51(17) . .
C1F1 O2F1 Ag3 121.8(7) . .
O1F1 C1F1 O2F1 130.1(10) . .
O1F1 C1F1 C2F1 115.3(7) . .
O2F1 C1F1 C2F1 114.6(8) . .
F5F1 C2F1 F4F1 107.4(12) . .
F5F1 C2F1 F6F1 107.1(14) . .
F4F1 C2F1 F6F1 105.3(13) . .
F3F1 C2F1 F2F1 104.5(9) . .
F3F1 C2F1 F1F1 105.1(10) . .
F2F1 C2F1 F1F1 106.2(10) . .
F3F1 C2F1 C1F1 115.2(9) . .
F5F1 C2F1 C1F1 112.8(14) . .
F4F1 C2F1 C1F1 116.0(11) . .
F6F1 C2F1 C1F1 107.7(16) . .
F2F1 C2F1 C1F1 114.2(9) . .
F1F1 C2F1 C1F1 110.8(9) . .
C1F2 O1F2 Ag10 112.8(6) . .
C1F2 O2F2 Ag11 107.0(6) . .
O1F2 C1F2 O2F2 129.7(8) . .
O1F2 C1F2 C2F2 116.8(7) . .
O2F2 C1F2 C2F2 113.5(8) . .
F2F2 C2F2 F1F2 108.8(10) . .
F6F2 C2F2 F5F2 106.7(16) . .
F6F2 C2F2 F4F2 105.5(15) . .
F5F2 C2F2 F4F2 105.8(15) . .
F2F2 C2F2 F3F2 106.1(10) . .
F1F2 C2F2 F3F2 104.6(10) . .
F2F2 C2F2 C1F2 110.1(8) . .
F1F2 C2F2 C1F2 114.5(9) . .
F6F2 C2F2 C1F2 114(2) . .
F5F2 C2F2 C1F2 116(2) . .
F4F2 C2F2 C1F2 108.9(17) . .
F3F2 C2F2 C1F2 112.3(8) . .
C1F3 O1F3 Ag12 113.5(13) . .
C3F3 O2F3 Ag13 134.6(9) . .
C1F3 O2F3 Ag13 125.2(8) . .
C3F3 O3F3 Ag12 118.9(14) . .
O1F3 C1F3 O2F3 134.5(15) . .
O1F3 C1F3 C2F3 109.7(13) . .
O2F3 C1F3 C2F3 115.8(11) . .
F3F3 C2F3 F2F3 104.3(13) . .
F3F3 C2F3 F1F3 104.5(13) . .
F2F3 C2F3 F1F3 105.0(13) . .
F3F3 C2F3 C1F3 111.3(13) . .
F2F3 C2F3 C1F3 118.1(12) . .
F1F3 C2F3 C1F3 112.5(12) . .
O2F3 C3F3 O3F3 126.9(16) . .
O2F3 C3F3 C4F3 108.8(11) . .
O3F3 C3F3 C4F3 124.3(14) . .
F6F3 C4F3 F5F3 106.9(12) . .
F6F3 C4F3 F4F3 106.9(13) . .
F5F3 C4F3 F4F3 107.4(13) . .
F6F3 C4F3 C3F3 114.9(13) . .
F5F3 C4F3 C3F3 108.3(12) . .
F4F3 C4F3 C3F3 112.1(13) . .
C1F4 O1F4 Ag14 115.8(7) . .
C1F4 O2F4 Ag15 128.2(7) . .
O2F4 C1F4 O1F4 132.4(10) . .
O2F4 C1F4 C2F4 113.6(11) . .
O1F4 C1F4 C2F4 114.0(11) . .
F3F4 C2F4 F1F4 107.1(15) . .
F3F4 C2F4 F2F4 105.9(16) . .
F1F4 C2F4 F2F4 106.3(13) . .
F3F4 C2F4 C1F4 116.9(13) . .
F1F4 C2F4 C1F4 112.2(13) . .
F2F4 C2F4 C1F4 107.9(14) . .
C1F5 O1F5 Ag9 119.1(11) . .
C1F5 O2F5 Ag10 102.4(12) . .
O1F5 C1F5 O2F5 131.8(14) . .
O1F5 C1F5 C2F5 110.8(11) . .
O2F5 C1F5 C2F5 117.1(12) . .
F3F5 C2F5 F1F5 106.8(12) . .
F3F5 C2F5 F2F5 105.7(10) . .
F1F5 C2F5 F2F5 106.7(12) . .
F3F5 C2F5 C1F5 112.2(13) . .
F1F5 C2F5 C1F5 113.9(11) . .
F2F5 C2F5 C1F5 111.1(13) . .
C1F6 O1F6 Ag6 130.9(12) . .
C3F6 O2F6 Ag7 112.8(15) . .
C1F6 O2F6 Ag7 111.0(7) . .
O1F6 C1F6 O2F6 127.2(15) . .
O1F6 C1F6 C2F6 117.5(12) . .
O2F6 C1F6 C2F6 115.3(11) . .
F2F6 C2F6 F1F6 106.9(12) . .
F2F6 C2F6 F3F6 105.7(11) . .
F1F6 C2F6 F3F6 105.8(11) . .
F2F6 C2F6 C1F6 115.2(13) . .
F1F6 C2F6 C1F6 109.2(10) . .
F3F6 C2F6 C1F6 113.3(12) . .
O2F6 C3F6 O3F6 138(4) . .
O2F6 C3F6 C4F6 111(3) . .
O3F6 C3F6 C4F6 111(4) . .
F4F6 C4F6 F6F6 107.8(16) . .
F4F6 C4F6 F5F6 106.2(16) . .
F6F6 C4F6 F5F6 105.4(16) . .
F4F6 C4F6 C3F6 116(2) . .
F6F6 C4F6 C3F6 109(3) . .
F5F6 C4F6 C3F6 112(3) . .
C1D1 O1D1 Ag12 129.6(12) . .
C4D1 O1D1 Ag12 102(2) . .
C1D1 O1D1 Ag11 105.7(8) . .
C4D1 O1D1 Ag11 149(3) . .
Ag12 O1D1 Ag11 69.83(19) . .
C1D1 N1D1 C3D1 125.1(12) . .
C4D1 N1D1 C6D1 126.0(19) . .
C4D1 N1D1 C5D1 122.6(17) . .
C6D1 N1D1 C5D1 111(3) . .
C1D1 N1D1 C2D1 119.2(11) . .
C3D1 N1D1 C2D1 115.3(14) . .
O1D1 C1D1 N1D1 125.9(11) . .
O1D1 C1D1 H1D1 117.1 . .
N1D1 C1D1 H1D1 117.1 . .
N1D1 C2D1 H2DA 109.5 . .
N1D1 C2D1 H2DB 109.5 . .
H2DA C2D1 H2DB 109.5 . .
N1D1 C2D1 H2DC 109.5 . .
H2DA C2D1 H2DC 109.5 . .
H2DB C2D1 H2DC 109.5 . .
N1D1 C3D1 H3DA 109.5 . .
N1D1 C3D1 H3DB 109.5 . .
H3DA C3D1 H3DB 109.5 . .
N1D1 C3D1 H3DC 109.5 . .
H3DA C3D1 H3DC 109.5 . .
H3DB C3D1 H3DC 109.5 . .
O1D1 C4D1 N1D1 125.5(15) . .
O1D1 C4D1 H4D1 117.2 . .
N1D1 C4D1 H4D1 117.2 . .
N1D1 C5D1 H5DA 109.5 . .
N1D1 C5D1 H5DB 109.5 . .
H5DA C5D1 H5DB 109.5 . .
N1D1 C5D1 H5DC 109.5 . .
H5DA C5D1 H5DC 109.5 . .
H5DB C5D1 H5DC 109.5 . .
N1D1 C6D1 H6DA 109.5 . .
N1D1 C6D1 H6DB 109.5 . .
H6DA C6D1 H6DB 109.5 . .
N1D1 C6D1 H6DC 109.5 . .
H6DA C6D1 H6DC 109.5 . .
H6DB C6D1 H6DC 109.5 . .
C1D2 O1D2 Ag14 122.7(12) . .
O1D2 C1D2 N1D2 131(2) . .
O1D2 C1D2 H1D2 114.6 . .
N1D2 C1D2 H1D2 114.6 . .
C1D2 N1D2 C3D2 121(2) . .
C1D2 N1D2 C2D2 119.4(18) . .
C3D2 N1D2 C2D2 120(2) . .
N1D2 C2D2 H2DD 109.5 . .
N1D2 C2D2 H2DE 109.5 . .
H2DD C2D2 H2DE 109.5 . .
N1D2 C2D2 H2DF 109.5 . .
H2DD C2D2 H2DF 109.5 . .
H2DE C2D2 H2DF 109.5 . .
N1D2 C3D2 H3DD 109.2 . .
N1D2 C3D2 H3DE 109.4 . .
H3DD C3D2 H3DE 109.5 . .
N1D2 C3D2 H3DF 109.8 . .
H3DD C3D2 H3DF 109.5 . .
H3DE C3D2 H3DF 109.5 . .
C1D3 O1D3 Ag14 123(3) . .
O1D3 C1D3 N1D3 121(4) . .
O1D3 C1D3 H1D3 119.5 . .
N1D3 C1D3 H1D3 119.5 . .
C1D3 N1D3 C2D3 123(4) . .
C1D3 N1D3 C3D3 115(4) . .
C2D3 N1D3 C3D3 122(4) . .
N1D3 C2D3 H2DG 109.5 . .
N1D3 C2D3 H2DH 109.5 . .
H2DG C2D3 H2DH 109.5 . .
N1D3 C2D3 H2DI 109.5 . .
H2DG C2D3 H2DI 109.5 . .
H2DH C2D3 H2DI 109.5 . .
N1D3 C3D3 H3DG 109.5 . .
N1D3 C3D3 H3DH 109.5 . .
H3DG C3D3 H3DH 109.5 . .
N1D3 C3D3 H3DI 109.5 . .
H3DG C3D3 H3DI 109.5 . .
H3DH C3D3 H3DI 109.5 . .
H3DJ C3D3 H3DK 109.5 . .
H3DJ C3D3 H3DL 109.5 . .
H3DK C3D3 H3DL 109.5 . .
O1D4 C1D4 N1D4 124(2) . .
O1D4 C1D4 H1D4 118.1 . .
N1D4 C1D4 H1D4 118.1 . .
C1D4 N1D4 C3D4 121.9(19) . .
C1D4 N1D4 C2D4 121.6(19) . .
C3D4 N1D4 C2D4 116(3) . .
N1D4 C2D4 H2DJ 109.5 . .
N1D4 C2D4 H2DK 109.5 . .
H2DJ C2D4 H2DK 109.5 . .
N1D4 C2D4 H2DL 109.5 . .
H2DJ C2D4 H2DL 109.5 . .
H2DK C2D4 H2DL 109.5 . .
N1D4 C3D4 H3DM 111.0 . .
N1D4 C3D4 H3DN 107.2 . .
H3DM C3D4 H3DN 109.5 . .
N1D4 C3D4 H3DO 110.2 . .
H3DM C3D4 H3DO 109.5 . .
H3DN C3D4 H3DO 109.5 . .
O1D5 C1D5 N1D5 126(3) . .
O1D5 C1D5 H1D5 116.9 . .
N1D5 C1D5 H1D5 116.9 . .
C1D5 N1D5 C2D5 121(2) . .
C1D5 N1D5 C3D5 125(2) . .
C2D5 N1D5 C3D5 114(2) . .
N1D5 C2D5 H2DM 109.5 . .
N1D5 C2D5 H2DN 109.5 . .
H2DM C2D5 H2DN 109.5 . .
N1D5 C2D5 H2DO 109.5 . .
H2DM C2D5 H2DO 109.5 . .
H2DN C2D5 H2DO 109.5 . .
N1D5 C3D5 H3DP 109.5 . .
N1D5 C3D5 H3DQ 109.5 . .
H3DP C3D5 H3DQ 109.5 . .
N1D5 C3D5 H3DR 109.5 . .
H3DP C3D5 H3DR 109.5 . .
H3DQ C3D5 H3DR 109.5 . .
O1D6 C1D6 N1D6 123.9(17) . .
O1D6 C1D6 H1D6 118.1 . .
N1D6 C1D6 H1D6 118.1 . .
C1D6 N1D6 C3D6 122.4(13) . .
C1D6 N1D6 C2D6 120.5(14) . .
C3D6 N1D6 C2D6 117.2(17) . .
N1D6 C2D6 H2DP 109.5 . .
N1D6 C2D6 H2DQ 109.5 . .
H2DP C2D6 H2DQ 109.5 . .
N1D6 C2D6 H2DR 109.5 . .
H2DP C2D6 H2DR 109.5 . .
H2DQ C2D6 H2DR 109.5 . .
N1D6 C3D6 H3DS 109.5 . .
N1D6 C3D6 H3DT 109.5 . .
H3DS C3D6 H3DT 109.5 . .
N1D6 C3D6 H3DU 109.5 . .
H3DS C3D6 H3DU 109.5 . .
H3DT C3D6 H3DU 109.5 . .
O1D7 C1D7 N1D7 127.1(14) . .
O1D7 C1D7 H1D7 116.5 . .
N1D7 C1D7 H1D7 116.5 . .
C1D7 N1D7 C2D7 124.9(14) . .
C1D7 N1D7 C3D7 122.0(15) . .
C2D7 N1D7 C3D7 112.8(16) . .
N1D7 C2D7 H2DS 109.5 . .
N1D7 C2D7 H2DT 109.5 . .
H2DS C2D7 H2DT 109.5 . .
N1D7 C2D7 H2DU 109.5 . .
H2DS C2D7 H2DU 109.5 . .
H2DT C2D7 H2DU 109.5 . .
N1D7 C3D7 H3DV 109.5 . .
N1D7 C3D7 H3DW 109.5 . .
H3DV C3D7 H3DW 109.5 . .
N1D7 C3D7 H3DX 109.5 . .
H3DV C3D7 H3DX 109.5 . .
H3DW C3D7 H3DX 109.5 . .
O1D8 C1D8 N1D8 125(2) . .
O1D8 C1D8 H1D8 117.5 . .
N1D8 C1D8 H1D8 117.5 . .
C1D8 N1D8 C3D8 124(2) . .
C1D8 N1D8 C2D8 124.2(19) . .
C3D8 N1D8 C2D8 111(2) . .
N1D8 C2D8 H2DV 109.5 . .
N1D8 C2D8 H2DW 109.5 . .
H2DV C2D8 H2DW 109.5 . .
N1D8 C2D8 H2DX 109.5 . .
H2DV C2D8 H2DX 109.5 . .
H2DW C2D8 H2DX 109.5 . .
N1D8 C3D8 H3DY 109.5 . .
N1D8 C3D8 H 109.5 . .
H3DY C3D8 H 109.5 . .
N1D8 C3D8 HA 109.5 . .
H3DY C3D8 HA 109.5 . .
H C3D8 HA 109.5 . .
O1D9 C1D9 N1D9 124.4(18) . .
O1D9 C1D9 H1D9 117.8 . .
N1D9 C1D9 H1D9 117.8 . .
C1D9 N1D9 C2D9 124.1(19) . .
C1D9 N1D9 C3D9 115.7(16) . .
C2D9 N1D9 C3D9 120.2(19) . .
N1D9 C2D9 H2DY 109.5 . .
N1D9 C2D9 HB 109.5 . .
H2DY C2D9 HB 109.5 . .
N1D9 C2D9 HC 109.5 . .
H2DY C2D9 HC 109.5 . .
HB C2D9 HC 109.5 . .
N1D9 C3D9 H3DZ 109.5 . .
N1D9 C3D9 HD 109.5 . .
H3DZ C3D9 HD 109.5 . .
N1D9 C3D9 HE 109.5 . .
H3DZ C3D9 HE 109.5 . .
HD C3D9 HE 109.5 . .
O1N N1N O3N 120.6(16) . .
O1N N1N O2N 119.6(16) . .
O3N N1N O2N 119.3(16) . .
N1N O2N Ag5B 133(3) . .

loop_
_geom_bond_atom_site_label_1
_geom_bond_atom_site_label_2
_geom_bond_distance
_geom_bond_site_symmetry_2
Cl1 Ag6 2.7806(18) .
Cl1 Ag8 2.8143(18) .
Cl1 Ag3 2.9233(19) .
Cl1 Ag1 2.9360(18) .
Cl1 Ag4 2.9729(19) .
Cl1 Ag2 3.0346(17) .
Cl1 Ag7 3.2027(18) .
Cl1 Ag5B 3.749(4) .
Ag1 S4 2.403(2) .
Ag1 S1 2.486(2) .
Ag1 O1F1 2.709(7) .
Ag1 Ag2 2.9929(10) .
Ag1 Ag9 2.9973(12) .
Ag1 Ag4 3.2967(10) .
Ag2 S2 2.423(2) .
Ag2 S1 2.432(2) .
Ag2 O1F1 2.606(8) .
Ag2 Ag11 3.0116(10) .
Ag2 Ag10 3.1504(10) .
Ag2 Ag3 3.3811(10) .
Ag3 O2F1 2.450(8) .
Ag3 S2 2.4934(19) .
Ag3 S3 2.521(2) .
Ag3 Ag4 2.9860(9) .
Ag3 Ag13 3.0573(9) .
Ag3 Ag12 3.1635(10) .
Ag4 S4 2.403(2) .
Ag4 S3 2.436(2) .
Ag4 Ag15 3.0001(10) .
Ag4 Ag14 3.0351(10) .
Ag5A S5 2.338(3) .
Ag5A S6 2.430(2) .
Ag5A Ag9 3.130(2) .
Ag5A Ag6 3.236(2) .
Ag5A Ag10 3.339(2) .
Ag5A Ag8 3.361(3) .
Ag5B O2N 2.25(3) .
Ag5B S6 2.446(4) .
Ag5B S5 2.527(4) .
Ag5B Ag9 2.965(4) .
Ag5B Ag10 3.044(4) .
Ag6 S7 2.4731(19) .
Ag6 S6 2.4762(18) .
Ag6 O1F6 2.501(18) .
Ag6 Ag11 3.0059(9) .
Ag6 Ag7 3.1016(9) .
Ag6 Ag12 3.1678(10) .
Ag7 O2F6 2.399(8) .
Ag7 S8 2.4622(19) .
Ag7 S7 2.464(2) .
Ag7 Ag8 3.0780(9) .
Ag7 Ag13 3.5794(11) .
Ag7 Ag14 3.8112(12) .
Ag8 S5 2.375(2) .
Ag8 S8 2.434(2) .
Ag8 Ag15 2.9122(10) .
Ag9 N1A 2.286(7) .
Ag9 O1F5 2.372(13) .
Ag9 S5 2.501(2) .
Ag9 S1 2.525(2) .
Ag9 Ag10 3.9567(12) .
Ag10 N2B 2.258(7) 1_545
Ag10 S6 2.5047(19) .
Ag10 S1 2.542(2) .
Ag10 O1F2 3.054(8) .
Ag10 Ag11 3.2521(11) .
Ag10 O2F5 3.418(14) .
Ag11 O2F2 2.299(6) .
Ag11 S6 2.512(2) .
Ag11 S2 2.513(2) .
Ag11 O1D1 2.879(8) .
Ag11 Ag12 3.1177(10) .
Ag12 O1F3 2.321(19) .
Ag12 O3F3 2.37(2) .
Ag12 S7 2.490(2) .
Ag12 S2 2.500(2) .
Ag12 O1D1 2.548(8) .
Ag12 Ag13 3.0417(9) .
Ag13 N1B 2.332(7) .
Ag13 O2F3 2.445(7) .
Ag13 S7 2.499(2) .
Ag13 S3 2.527(2) .
Ag13 Ag14 4.0970(11) .
Ag14 O1F4 2.306(10) .
Ag14 O1D3 2.43(4) .
Ag14 S8 2.516(3) .
Ag14 O1D2 2.519(12) .
Ag14 S3 2.557(2) .
Ag14 Ag15 3.1845(10) .
Ag15 N2A 2.337(7) 2_456
Ag15 O2F4 2.412(7) .
Ag15 S8 2.5517(19) .
Ag15 S4 2.5756(19) .
S1 C11T 1.877(8) .
C11T C13T 1.516(8) .
C11T C14T 1.519(8) .
C11T C12T 1.525(8) .
C12T H12A 0.9800 .
C12T H12B 0.9800 .
C12T H12C 0.9800 .
C13T H13A 0.9800 .
C13T H13B 0.9800 .
C13T H13C 0.9800 .
C14T H14A 0.9800 .
C14T H14B 0.9800 .
C14T H14C 0.9800 .
S2 C21T 1.855(8) .
C21T C22T 1.520(8) .
C21T C23T 1.521(8) .
C21T C24T 1.521(8) .
C22T H22A 0.9800 .
C22T H22B 0.9800 .
C22T H22C 0.9800 .
C23T H23A 0.9800 .
C23T H23B 0.9800 .
C23T H23C 0.9800 .
C24T H24A 0.9800 .
C24T H24B 0.9800 .
C24T H24C 0.9800 .
S3 C31T 1.866(9) .
C31T C34T 1.510(9) .
C31T C33T 1.516(8) .
C31T C32T 1.517(8) .
C32T H32A 0.9800 .
C32T H32B 0.9800 .
C32T H32C 0.9800 .
C33T H33A 0.9800 .
C33T H33B 0.9800 .
C33T H33C 0.9800 .
C34T H34A 0.9800 .
C34T H34B 0.9800 .
C34T H34C 0.9800 .
S4 C41T 1.877(9) .
C41T C43T 1.504(9) .
C41T C42T 1.520(9) .
C41T C44T 1.523(9) .
C42T H42A 0.9800 .
C42T H42B 0.9800 .
C42T H42C 0.9800 .
C43T H43A 0.9800 .
C43T H43B 0.9800 .
C43T H43C 0.9800 .
C44T H44A 0.9800 .
C44T H44B 0.9800 .
C44T H44C 0.9800 .
S5 C51T 1.868(10) .
C51T C52T 1.515(7) .
C51T C56T 1.516(10) .
C51T C53T 1.516(7) .
C51T C55T 1.521(10) .
C51T C57T 1.525(10) .
C51T C54T 1.526(7) .
C52T H52A 0.9800 .
C52T H52B 0.9800 .
C52T H52C 0.9800 .
C53T H53A 0.9800 .
C53T H53B 0.9800 .
C53T H53C 0.9800 .
C54T H54A 0.9800 .
C54T H54B 0.9800 .
C54T H54C 0.9800 .
C55T H55A 0.9800 .
C55T H55B 0.9800 .
C55T H55C 0.9800 .
C56T H56A 0.9800 .
C56T H56B 0.9800 .
C56T H56C 0.9800 .
C57T H57A 0.9803 .
C57T H57B 0.9798 .
C57T H57C 0.9798 .
S6 C61T 1.877(8) .
C61T C62T 1.514(8) .
C61T C63T 1.515(8) .
C61T C64T 1.518(8) .
C62T H62A 0.9800 .
C62T H62B 0.9800 .
C62T H62C 0.9800 .
C63T H63A 0.9800 .
C63T H63B 0.9800 .
C63T H63C 0.9800 .
C64T H64A 0.9800 .
C64T H64B 0.9800 .
C64T H64C 0.9800 .
S7 C71T 1.861(8) .
C71T C72T 1.508(9) .
C71T C74T 1.510(8) .
C71T C73T 1.516(8) .
C72T H72A 0.9800 .
C72T H72B 0.9800 .
C72T H72C 0.9800 .
C73T H73A 0.9800 .
C73T H73B 0.9800 .
C73T H73C 0.9800 .
C74T H74A 0.9800 .
C74T H74B 0.9800 .
C74T H74C 0.9800 .
S8 C81T 1.870(8) .
C81T C82T 1.512(9) .
C81T C84T 1.512(8) .
C81T C83T 1.524(9) .
C82T H82A 0.9800 .
C82T H82B 0.9800 .
C82T H82C 0.9800 .
C83T H83A 0.9800 .
C83T H83B 0.9800 .
C83T H83C 0.9800 .
C84T H84A 0.9800 .
C84T H84B 0.9800 .
C84T H84C 0.9800 .
N1A C1A 1.327(15) .
N1A C5A 1.328(14) .
C1A C2A 1.383(13) .
C1A H1A 0.9500 .
C2A C3A 1.373(14) .
C2A H2A 0.9500 .
C3A C4A 1.379(14) .
C3A C8A 1.489(11) .
C4A C5A 1.381(12) .
C4A H4A 0.9500 .
C5A H5A 0.9500 .
C6A N2A 1.320(13) .
C6A C7A 1.387(12) .
C6A H6A 0.9500 .
C7A C8A 1.398(13) .
C7A H7A 0.9500 .
C8A C9A 1.398(14) .
C9A C10A 1.386(12) .
C9A H9A 0.9500 .
C10A N2A 1.329(13) .
C10A H10A 0.9500 .
N1B C5B 1.315(13) .
N1B C1B 1.327(13) .
C1B C2B 1.375(12) .
C1B H1B 0.9500 .
C2B C3B 1.397(13) .
C2B H2B 0.9500 .
C3B C4B 1.371(13) .
C3B C8B 1.483(11) .
C4B C5B 1.391(12) .
C4B H4B 0.9500 .
C5B H5B 0.9500 .
C6B N2B 1.329(12) .
C6B C7B 1.381(11) .
C6B H6B 0.9500 .
C7B C8B 1.402(12) .
C7B H7B 0.9500 .
C8B C9B 1.378(13) .
C9B C10B 1.381(12) .
C9B H9B 0.9500 .
C10B N2B 1.323(12) .
C10B H10B 0.9500 .
O1F1 C1F1 1.225(8) .
O2F1 C1F1 1.233(8) .
C1F1 C2F1 1.520(12) .
C2F1 F3F1 1.315(8) .
C2F1 F5F1 1.319(9) .
C2F1 F4F1 1.324(9) .
C2F1 F6F1 1.331(10) .
C2F1 F2F1 1.331(9) .
C2F1 F1F1 1.340(9) .
O1F2 C1F2 1.224(8) .
O2F2 C1F2 1.236(8) .
C1F2 C2F2 1.540(12) .
C2F2 F2F2 1.320(9) .
C2F2 F1F2 1.319(8) .
C2F2 F6F2 1.325(10) .
C2F2 F5F2 1.326(10) .
C2F2 F4F2 1.333(10) .
C2F2 F3F2 1.335(9) .
O1F3 C1F3 1.236(9) .
O2F3 C3F3 1.208(9) .
O2F3 C1F3 1.252(9) .
O3F3 C3F3 1.216(9) .
C1F3 C2F3 1.550(9) .
C2F3 F3F3 1.324(9) .
C2F3 F2F3 1.329(9) .
C2F3 F1F3 1.331(9) .
C3F3 C4F3 1.534(10) .
C4F3 F6F3 1.315(9) .
C4F3 F5F3 1.321(10) .
C4F3 F4F3 1.325(10) .
O1F4 C1F4 1.215(14) .
O2F4 C1F4 1.197(13) .
C1F4 C2F4 1.529(9) .
C2F4 F3F4 1.28(2) .
C2F4 F1F4 1.352(19) .
C2F4 F2F4 1.39(2) .
O1F5 C1F5 1.227(9) .
O2F5 C1F5 1.238(9) .
C1F5 C2F5 1.533(9) .
C2F5 F3F5 1.319(9) .
C2F5 F1F5 1.320(9) .
C2F5 F2F5 1.327(9) .
O1F6 C1F6 1.223(9) .
O2F6 C3F6 1.21(4) .
O2F6 C1F6 1.226(9) .
O3F6 C3F6 1.230(10) .
C1F6 C2F6 1.537(9) .
C2F6 F2F6 1.327(9) .
C2F6 F1F6 1.328(9) .
C2F6 F3F6 1.334(9) .
C3F6 C4F6 1.539(10) .
C4F6 F4F6 1.325(10) .
C4F6 F6F6 1.326(10) .
C4F6 F5F6 1.329(10) .
O1D1 C1D1 1.224(9) .
O1D1 C4D1 1.230(10) .
N1D1 C4D1 1.311(10) .
N1D1 C1D1 1.313(8) .
N1D1 C3D1 1.429(9) .
N1D1 C6D1 1.435(10) .
N1D1 C5D1 1.442(10) .
N1D1 C2D1 1.456(9) .
C1D1 H1D1 0.9500 .
C2D1 H2DA 0.9800 .
C2D1 H2DB 0.9800 .
C2D1 H2DC 0.9800 .
C3D1 H3DA 0.9800 .
C3D1 H3DB 0.9800 .
C3D1 H3DC 0.9800 .
C4D1 H4D1 0.9500 .
C5D1 H5DA 0.9800 .
C5D1 H5DB 0.9800 .
C5D1 H5DC 0.9800 .
C6D1 H6DA 0.9800 .
C6D1 H6DB 0.9800 .
C6D1 H6DC 0.9800 .
O1D2 C1D2 1.20(2) .
C1D2 N1D2 1.37(2) .
C1D2 H1D2 0.9500 .
N1D2 C3D2 1.43(3) .
N1D2 C2D2 1.45(3) .
C2D2 H2DD 0.9800 .
C2D2 H2DE 0.9800 .
C2D2 H2DF 0.9800 .
C3D2 H3DD 0.9799 .
C3D2 H3DE 0.9800 .
C3D2 H3DF 0.9800 .
O1D3 C1D3 1.224(10) .
C1D3 N1D3 1.314(10) .
C1D3 H1D3 0.9500 .
N1D3 C2D3 1.438(10) .
N1D3 C3D3 1.439(10) .
C2D3 H2DG 0.9800 .
C2D3 H2DH 0.9800 .
C2D3 H2DI 0.9800 .
C3D3 H3DG 0.9800 .
C3D3 H3DH 0.9800 .
C3D3 H3DI 0.9800 .
C3D3 H3DJ 0.9800 .
C3D3 H3DK 0.9800 .
C3D3 H3DL 0.9800 .
O1D4 C1D4 1.231(10) .
C1D4 N1D4 1.322(10) .
C1D4 H1D4 0.9500 .
N1D4 C3D4 1.440(10) .
N1D4 C2D4 1.440(10) .
C2D4 H2DJ 0.9800 .
C2D4 H2DK 0.9800 .
C2D4 H2DL 0.9800 .
C3D4 H3DM 0.9804 .
C3D4 H3DN 0.9801 .
C3D4 H3DO 0.9800 .
O1D5 C1D5 1.231(10) .
C1D5 N1D5 1.319(10) .
C1D5 H1D5 0.9500 .
N1D5 C2D5 1.433(10) .
N1D5 C3D5 1.443(10) .
C2D5 H2DM 0.9800 .
C2D5 H2DN 0.9800 .
C2D5 H2DO 0.9800 .
C3D5 H3DP 0.9800 .
C3D5 H3DQ 0.9800 .
C3D5 H3DR 0.9800 .
O1D6 C1D6 1.229(10) .
C1D6 N1D6 1.322(9) .
C1D6 H1D6 0.9500 .
N1D6 C3D6 1.438(9) .
N1D6 C2D6 1.441(10) .
C2D6 H2DP 0.9800 .
C2D6 H2DQ 0.9800 .
C2D6 H2DR 0.9800 .
C3D6 H3DS 0.9800 .
C3D6 H3DT 0.9800 .
C3D6 H3DU 0.9800 .
O1D7 C1D7 1.214(9) .
C1D7 N1D7 1.315(9) .
C1D7 H1D7 0.9500 .
N1D7 C2D7 1.416(9) .
N1D7 C3D7 1.452(9) .
C2D7 H2DS 0.9800 .
C2D7 H2DT 0.9800 .
C2D7 H2DU 0.9800 .
C3D7 H3DV 0.9800 .
C3D7 H3DW 0.9800 .
C3D7 H3DX 0.9800 .
O1D8 C1D8 1.236(10) .
C1D8 N1D8 1.326(10) .
C1D8 H1D8 0.9500 .
N1D8 C3D8 1.437(10) .
N1D8 C2D8 1.450(10) .
C2D8 H2DV 0.9800 .
C2D8 H2DW 0.9800 .
C2D8 H2DX 0.9800 .
C3D8 H3DY 0.9800 .
C3D8 H 0.9800 .
C3D8 HA 0.9800 .
O1D9 C1D9 1.217(10) .
C1D9 N1D9 1.299(10) .
C1D9 H1D9 0.9500 .
N1D9 C2D9 1.444(10) .
N1D9 C3D9 1.445(10) .
C2D9 H2DY 0.9800 .
C2D9 HB 0.9800 .
C2D9 HC 0.9800 .
C3D9 H3DZ 0.9800 .
C3D9 HD 0.9800 .
C3D9 HE 0.9800 .
N1N O1N 1.237(9) .
N1N O3N 1.242(9) .
N1N O2N 1.245(9) .
